data_7028341
loop_
_publ_author_name
'Mikata, Yuji'
'Nodomi, Yuki'
'Kizu, Asako'
'Konno, Hideo'

_publ_section_title
;
 Quinoline-attached triazacyclononane (TACN) derivatives as fluorescent
 zinc sensors.
;
_journal_issue 4
_journal_name_full 'Dalton transactions (Cambridge, England : 2003)'
_journal_page_first 1684
_journal_page_last 1690
_journal_paper_doi 10.1039/c3dt52107a
_journal_volume 43
_journal_year 2014
_chemical_formula_moiety 'C36.50 H38 Cd Cl2 N6 O8.50'
_chemical_formula_sum 'C36.5 H38 Cd Cl2 N6 O8.5'
_chemical_formula_weight 880.05
_space_group_IT_number 2
_symmetry_cell_setting triclinic
_symmetry_Int_Tables_number 2
_symmetry_space_group_name_Hall '-P 1'
_symmetry_space_group_name_H-M 'P -1'
_atom_sites_solution_hydrogens geom
_atom_sites_solution_primary direct
_atom_sites_solution_secondary difmap
_cell_angle_alpha 69.744(3)
_cell_angle_beta 75.434(5)
_cell_angle_gamma 88.391(5)
_cell_formula_units_Z 4
_cell_length_a 11.3698(16)
_cell_length_b 16.276(3)
_cell_length_c 22.279(3)
_cell_measurement_reflns_used 8539
_cell_measurement_temperature 173
_cell_measurement_theta_max 27.50
_cell_measurement_theta_min 3.00
_cell_volume 3735.6(10)
_computing_cell_refinement CrystalClear
_computing_data_collection 'CrystalClear (Rigaku/MSC Inc., 2006)'
_computing_data_reduction CrystalClear
_computing_molecular_graphics 'CrystalStructure 4.0'
_computing_publication_material 'CrystalStructure 4.0 (Rigaku, 2010)'
_computing_structure_refinement 'SHELXL97 (Sheldrick, 2008)'
_computing_structure_solution 'SHELXS97 (Sheldrick, 2008)'
_diffrn_ambient_temperature 173
_diffrn_detector_area_resol_mean 7.314
_diffrn_measured_fraction_theta_full 0.982
_diffrn_measured_fraction_theta_max 0.982
_diffrn_measurement_device_type 'Rigaku Mercury70'
_diffrn_measurement_method \w
_diffrn_radiation_type 'Mo K\a'
_diffrn_radiation_wavelength 0.71070
_diffrn_reflns_av_R_equivalents 0.0227
_diffrn_reflns_limit_h_max 14
_diffrn_reflns_limit_h_min -14
_diffrn_reflns_limit_k_max 21
_diffrn_reflns_limit_k_min -21
_diffrn_reflns_limit_l_max 28
_diffrn_reflns_limit_l_min -28
_diffrn_reflns_number 37386
_diffrn_reflns_theta_full 27.48
_diffrn_reflns_theta_max 27.48
_diffrn_standards_number 0
_exptl_absorpt_coefficient_mu 0.790
_exptl_absorpt_correction_T_max 0.939
_exptl_absorpt_correction_T_min 0.824
_exptl_absorpt_correction_type multi-scan
_exptl_absorpt_process_details 'REQAB (Rigaku, 1998)'
_exptl_crystal_colour colorless
_exptl_crystal_density_diffrn 1.565
_exptl_crystal_density_method 'not measured'
_exptl_crystal_description unknown
_exptl_crystal_F_000 1796.00
_exptl_crystal_size_max 0.200
_exptl_crystal_size_mid 0.120
_exptl_crystal_size_min 0.080
_refine_diff_density_max 2.420
_refine_diff_density_min -1.080
_refine_ls_extinction_method none
_refine_ls_goodness_of_fit_ref 1.075
_refine_ls_hydrogen_treatment constr
_refine_ls_number_parameters 1027
_refine_ls_number_reflns 16828
_refine_ls_number_restraints 0
_refine_ls_R_factor_gt 0.0517
_refine_ls_shift/su_max 0.002
_refine_ls_structure_factor_coef Fsqd
_refine_ls_weighting_details 'w = 1/[\s^2^(Fo^2^)+(0.0797P)^2^+5.6405P] where P=(Fo^2^+2Fc^2^)/3'
_refine_ls_weighting_scheme calc
_refine_ls_wR_factor_ref 0.1517
_reflns_number_gt 14239
_reflns_number_total 16828
_reflns_threshold_expression F^2^>2.0\s(F^2^)
_cod_data_source_file c3dt52107a.txt
_cod_data_source_block 1isoTACN-Cd(ClO4)2-121011
_cod_original_cell_volume 3735.6(9)
_cod_original_formula_sum 'C36.50 H38 Cd Cl2 N6 O8.50'
_cod_database_code 7028341

loop_
_symmetry_equiv_pos_site_id
_symmetry_equiv_pos_as_xyz
1 +X,+Y,+Z
2 -X,-Y,-Z

loop_
_atom_site_label
_atom_site_type_symbol
_atom_site_fract_x
_atom_site_fract_y
_atom_site_fract_z
_atom_site_U_iso_or_equiv
_atom_site_adp_type
_atom_site_occupancy
_atom_site_symmetry_multiplicity
_atom_site_calc_flag
_atom_site_refinement_flags
Cd1 Cd 1.08557(2) 0.308594(16) 0.228508(12) 0.02813(8) Uani 1.0 2 d .
Cd2 Cd 0.68494(2) -0.222275(16) 0.274825(12) 0.03183(8) Uani 1.0 2 d .
Cl1 Cl 1.08747(11) 0.34259(8) -0.07718(6) 0.0516(3) Uani 1.0 2 d .
Cl2 Cl 1.89308(10) 0.00689(7) 0.35052(5) 0.0441(3) Uani 1.0 2 d .
Cl3 Cl 1.27799(14) 0.56545(9) 0.44587(7) 0.0578(4) Uani 0.9000 2 d .
Cl4 Cl 1.62229(17) 0.27626(13) 0.08212(9) 0.0575(4) Uani 0.7000 2 d .
Cl5 Cl 1.4891(4) 0.0669(3) 0.08322(16) 0.0514(7) Uani 0.4000 2 d .
O1 O 1.1749(4) 0.3184(4) -0.0398(3) 0.0920(16) Uani 1.0 2 d .
O2 O 0.9719(4) 0.3392(3) -0.03220(16) 0.0589(9) Uani 1.0 2 d .
O3 O 1.0855(5) 0.2796(3) -0.10910(19) 0.0867(15) Uani 1.0 2 d .
O4 O 1.1141(4) 0.4275(3) -0.1265(3) 0.0754(12) Uani 1.0 2 d .
O5 O 1.9031(4) 0.0952(3) 0.34846(17) 0.0609(9) Uani 1.0 2 d .
O6 O 2.0125(4) -0.0194(3) 0.3290(3) 0.0820(13) Uani 1.0 2 d .
O7 O 1.8265(4) 0.0032(3) 0.3055(3) 0.0746(12) Uani 1.0 2 d .
O8 O 1.8355(6) -0.0501(4) 0.4148(3) 0.111(2) Uani 1.0 2 d .
O9 O 1.3620(5) 0.5099(4) 0.4239(3) 0.0798(14) Uani 0.9000 2 d .
O10 O 1.3171(5) 0.5995(5) 0.4869(3) 0.0964(18) Uani 0.9000 2 d .
O11 O 1.1768(6) 0.5125(7) 0.4839(8) 0.230(7) Uani 0.9000 2 d .
O12 O 1.2439(15) 0.6257(6) 0.3980(4) 0.261(8) Uani 0.9000 2 d .
O13 O 1.5824(6) 0.2624(5) 0.1421(3) 0.085(2) Uani 0.7000 2 d .
O14 O 1.7448(7) 0.2691(7) 0.0666(6) 0.130(4) Uani 0.7000 2 d .
O15 O 1.6073(10) 0.3603(5) 0.0466(4) 0.123(4) Uani 0.7000 2 d .
O16 O 1.5631(7) 0.2144(5) 0.0638(4) 0.090(2) Uani 0.7000 2 d .
O17 O 1.3895(8) 0.1139(6) 0.0672(5) 0.058(3) Uani 0.4000 2 d .
O18 O 1.5192(14) 0.0791(14) 0.1317(5) 0.130(8) Uani 0.4000 2 d .
O19 O 1.461(2) -0.0235(17) 0.0933(10) 0.119(9) Uani 0.3000 2 d .
O20 O 1.4550(16) 0.0221(12) 0.1101(19) 0.149(15) Uani 0.3000 2 d .
O21 O 1.5805(18) 0.080(3) 0.0269(10) 0.112(12) Uani 0.2000 2 d .
O22 O 1.1197(7) 0.3487(4) 0.4481(3) 0.126(3) Uani 1.0 2 d .
N1 N 0.9436(3) 0.2772(2) 0.17703(15) 0.0311(7) Uani 1.0 2 d .
N2 N 1.1953(3) 0.2225(2) 0.16955(15) 0.0309(6) Uani 1.0 2 d .
N3 N 1.1481(3) 0.4085(2) 0.11675(15) 0.0305(6) Uani 1.0 2 d .
N4 N 0.8972(3) 0.3189(2) 0.29159(15) 0.0310(6) Uani 1.0 2 d .
N5 N 1.1640(3) 0.2004(2) 0.30232(15) 0.0312(6) Uani 1.0 2 d .
N6 N 1.1827(3) 0.4313(2) 0.22937(15) 0.0311(6) Uani 1.0 2 d .
N7 N 0.8951(3) -0.2445(2) 0.27374(16) 0.0369(7) Uani 1.0 2 d .
N8 N 0.6999(4) -0.3770(2) 0.31021(15) 0.0376(7) Uani 1.0 2 d .
N9 N 0.6865(3) -0.2619(2) 0.38675(15) 0.0354(7) Uani 1.0 2 d .
N10 N 0.7955(3) -0.0988(2) 0.19963(16) 0.0352(7) Uani 1.0 2 d .
N11 N 0.6142(3) -0.2696(2) 0.20405(15) 0.0339(7) Uani 1.0 2 d .
N12 N 0.5111(3) -0.1718(3) 0.32623(16) 0.0369(7) Uani 1.0 2 d .
C1 C 0.9897(4) 0.2087(3) 0.1487(2) 0.0364(8) Uani 1.0 2 d .
C2 C 1.0952(4) 0.1620(3) 0.17505(19) 0.0349(8) Uani 1.0 2 d .
C3 C 1.2544(4) 0.2773(3) 0.10004(18) 0.0345(8) Uani 1.0 2 d .
C4 C 1.2661(4) 0.3741(3) 0.09208(19) 0.0357(8) Uani 1.0 2 d .
C5 C 1.0574(4) 0.4033(3) 0.08028(18) 0.0350(8) Uani 1.0 2 d .
C6 C 0.9347(4) 0.3623(3) 0.12644(19) 0.0347(8) Uani 1.0 2 d .
C7 C 0.8254(4) 0.2487(3) 0.2263(2) 0.0357(8) Uani 1.0 2 d .
C8 C 0.8014(3) 0.2953(3) 0.27639(17) 0.0292(7) Uani 1.0 2 d .
C9 C 0.8815(4) 0.3536(3) 0.34077(18) 0.0331(8) Uani 1.0 2 d .
C10 C 0.7696(4) 0.3645(3) 0.37598(18) 0.0334(8) Uani 1.0 2 d .
C11 C 0.5463(4) 0.3557(3) 0.39326(19) 0.0375(9) Uani 1.0 2 d .
C12 C 0.4471(4) 0.3371(3) 0.3750(2) 0.0414(9) Uani 1.0 2 d .
C13 C 0.4620(4) 0.3039(3) 0.3229(3) 0.0398(9) Uani 1.0 2 d .
C14 C 0.5763(4) 0.2882(3) 0.2906(2) 0.0354(8) Uani 1.0 2 d .
C15 C 0.6804(4) 0.3076(3) 0.30844(17) 0.0293(7) Uani 1.0 2 d .
C16 C 0.6658(4) 0.3429(3) 0.35965(18) 0.0313(7) Uani 1.0 2 d .
C17 C 1.2853(4) 0.1758(3) 0.20387(18) 0.0354(8) Uani 1.0 2 d .
C18 C 1.2588(4) 0.1637(3) 0.27671(18) 0.0306(7) Uani 1.0 2 d .
C19 C 1.1358(4) 0.1883(3) 0.36873(19) 0.0383(9) Uani 1.0 2 d .
C20 C 1.2069(4) 0.1447(3) 0.4083(2) 0.0412(9) Uani 1.0 2 d .
C21 C 1.4017(5) 0.0737(3) 0.4182(3) 0.0487(11) Uani 1.0 2 d .
C22 C 1.5071(5) 0.0476(3) 0.3888(3) 0.0506(12) Uani 1.0 2 d .
C23 C 1.5323(4) 0.0538(3) 0.3220(3) 0.0472(11) Uani 1.0 2 d .
C24 C 1.4506(4) 0.0872(3) 0.2857(3) 0.0412(9) Uani 1.0 2 d .
C25 C 1.3413(4) 0.1183(3) 0.31430(19) 0.0351(8) Uani 1.0 2 d .
C26 C 1.3153(4) 0.1108(3) 0.38125(19) 0.0373(9) Uani 1.0 2 d .
C27 C 1.1662(4) 0.4976(3) 0.11601(19) 0.0360(8) Uani 1.0 2 d .
C28 C 1.1937(3) 0.5036(3) 0.17701(18) 0.0304(7) Uani 1.0 2 d .
C29 C 1.2063(4) 0.4361(3) 0.28535(18) 0.0354(8) Uani 1.0 2 d .
C30 C 1.2401(4) 0.5131(3) 0.2897(2) 0.0401(9) Uani 1.0 2 d .
C31 C 1.2802(4) 0.6750(3) 0.2373(3) 0.0424(10) Uani 1.0 2 d .
C32 C 1.2873(4) 0.7486(3) 0.1832(3) 0.0462(10) Uani 1.0 2 d .
C33 C 1.2622(4) 0.7443(3) 0.1260(3) 0.0430(9) Uani 1.0 2 d .
C34 C 1.2318(4) 0.6656(3) 0.1222(2) 0.0384(9) Uani 1.0 2 d .
C35 C 1.2256(3) 0.5876(3) 0.17750(19) 0.0319(8) Uani 1.0 2 d .
C36 C 1.2490(4) 0.5919(3) 0.2357(2) 0.0361(8) Uani 1.0 2 d .
C37 C 0.9215(4) -0.3374(3) 0.2863(3) 0.0441(10) Uani 1.0 2 d .
C38 C 0.8241(5) -0.3872(3) 0.2746(2) 0.0435(10) Uani 1.0 2 d .
C39 C 0.6790(5) -0.4145(3) 0.38342(19) 0.0422(10) Uani 1.0 2 d .
C40 C 0.6225(4) -0.3508(3) 0.41726(19) 0.0406(9) Uani 1.0 2 d .
C41 C 0.8133(4) -0.2621(3) 0.3937(2) 0.0404(9) Uani 1.0 2 d .
C42 C 0.9050(4) -0.2138(3) 0.3277(2) 0.0415(9) Uani 1.0 2 d .
C43 C 0.9712(4) -0.1869(3) 0.2102(2) 0.0413(9) Uani 1.0 2 d .
C44 C 0.9119(4) -0.1039(3) 0.17731(19) 0.0361(8) Uani 1.0 2 d .
C45 C 0.7397(4) -0.0259(3) 0.1697(2) 0.0390(9) Uani 1.0 2 d .
C46 C 0.8009(4) 0.0412(3) 0.1158(2) 0.0415(9) Uani 1.0 2 d .
C47 C 0.9945(5) 0.1031(3) 0.0312(3) 0.0507(11) Uani 1.0 2 d .
C48 C 1.1143(5) 0.0961(4) 0.0063(3) 0.0576(13) Uani 1.0 2 d .
C49 C 1.1725(5) 0.0241(4) 0.0383(3) 0.0610(14) Uani 1.0 2 d .
C50 C 1.1094(5) -0.0407(3) 0.0946(3) 0.0490(11) Uani 1.0 2 d .
C51 C 0.9843(4) -0.0360(3) 0.1211(2) 0.0385(9) Uani 1.0 2 d .
C52 C 0.9266(4) 0.0373(3) 0.0890(2) 0.0386(9) Uani 1.0 2 d .
C53 C 0.6091(5) -0.4133(3) 0.28824(19) 0.0446(10) Uani 1.0 2 d .
C54 C 0.5978(4) -0.3556(3) 0.21955(18) 0.0348(8) Uani 1.0 2 d .
C55 C 0.6031(4) -0.2147(3) 0.14385(18) 0.0354(8) Uani 1.0 2 d .
C56 C 0.5742(4) -0.2439(3) 0.09875(18) 0.0361(8) Uani 1.0 2 d .
C57 C 0.5270(4) -0.3700(3) 0.06936(19) 0.0398(9) Uani 1.0 2 d .
C58 C 0.5121(4) -0.4579(3) 0.0855(2) 0.0435(10) Uani 1.0 2 d .
C59 C 0.5239(4) -0.5158(3) 0.1469(3) 0.0433(10) Uani 1.0 2 d .
C60 C 0.5503(4) -0.4850(3) 0.1915(2) 0.0390(9) Uani 1.0 2 d .
C61 C 0.5676(4) -0.3924(3) 0.17592(18) 0.0333(8) Uani 1.0 2 d .
C62 C 0.5556(4) -0.3352(3) 0.11435(18) 0.0336(8) Uani 1.0 2 d .
C63 C 0.6138(4) -0.1994(3) 0.41331(19) 0.0375(8) Uani 1.0 2 d .
C64 C 0.5017(4) -0.1764(3) 0.38811(19) 0.0342(8) Uani 1.0 2 d .
C65 C 0.4155(4) -0.1460(3) 0.2991(3) 0.0434(9) Uani 1.0 2 d .
C66 C 0.3093(4) -0.1235(3) 0.3321(3) 0.0441(10) Uani 1.0 2 d .
C67 C 0.1889(5) -0.1037(3) 0.4352(3) 0.0486(10) Uani 1.0 2 d .
C68 C 0.1807(5) -0.1076(3) 0.4983(3) 0.0507(11) Uani 1.0 2 d .
C69 C 0.2766(5) -0.1354(3) 0.5274(2) 0.0474(10) Uani 1.0 2 d .
C70 C 0.3812(4) -0.1589(3) 0.49317(19) 0.0408(9) Uani 1.0 2 d .
C71 C 0.3939(4) -0.1556(3) 0.42727(19) 0.0350(8) Uani 1.0 2 d .
C72 C 0.2957(4) -0.1275(3) 0.3983(2) 0.0389(9) Uani 1.0 2 d .
C73 C 1.0089(7) 0.3073(8) 0.4916(4) 0.111(4) Uani 1.0 2 d .
H1A H 1.0174 0.2361 0.0999 0.0437 Uiso 1.0 2 calc R
H1B H 0.9222 0.1647 0.1593 0.0437 Uiso 1.0 2 calc R
H2A H 1.0632 0.1249 0.2222 0.0419 Uiso 1.0 2 calc R
H2B H 1.1284 0.1228 0.1503 0.0419 Uiso 1.0 2 calc R
H3A H 1.2056 0.2706 0.0707 0.0414 Uiso 1.0 2 calc R
H3B H 1.3363 0.2569 0.0864 0.0414 Uiso 1.0 2 calc R
H4A H 1.3243 0.3816 0.1164 0.0428 Uiso 1.0 2 calc R
H4B H 1.2998 0.4091 0.0447 0.0428 Uiso 1.0 2 calc R
H5A H 1.0886 0.3680 0.0520 0.0420 Uiso 1.0 2 calc R
H5B H 1.0468 0.4630 0.0510 0.0420 Uiso 1.0 2 calc R
H6A H 0.8967 0.4032 0.1488 0.0417 Uiso 1.0 2 calc R
H6B H 0.8809 0.3541 0.1000 0.0417 Uiso 1.0 2 calc R
H7A H 0.8229 0.1847 0.2501 0.0428 Uiso 1.0 2 calc R
H7B H 0.7597 0.2601 0.2031 0.0428 Uiso 1.0 2 calc R
H9 H 0.9516 0.3707 0.3507 0.0397 Uiso 1.0 2 calc R
H10 H 0.7617 0.3864 0.4111 0.0401 Uiso 1.0 2 calc R
H11 H 0.5355 0.3774 0.4286 0.0450 Uiso 1.0 2 calc R
H12 H 0.3678 0.3465 0.3973 0.0497 Uiso 1.0 2 calc R
H13 H 0.3927 0.2923 0.3099 0.0477 Uiso 1.0 2 calc R
H14 H 0.5850 0.2644 0.2565 0.0424 Uiso 1.0 2 calc R
H17A H 1.3657 0.2082 0.1810 0.0424 Uiso 1.0 2 calc R
H17B H 1.2915 0.1172 0.1996 0.0424 Uiso 1.0 2 calc R
H19 H 1.0640 0.2114 0.3874 0.0459 Uiso 1.0 2 calc R
H20 H 1.1843 0.1369 0.4541 0.0494 Uiso 1.0 2 calc R
H21 H 1.3849 0.0674 0.4636 0.0585 Uiso 1.0 2 calc R
H22 H 1.5652 0.0246 0.4133 0.0607 Uiso 1.0 2 calc R
H23 H 1.6067 0.0346 0.3022 0.0567 Uiso 1.0 2 calc R
H24 H 1.4672 0.0897 0.2412 0.0494 Uiso 1.0 2 calc R
H27A H 1.0918 0.5289 0.1097 0.0432 Uiso 1.0 2 calc R
H27B H 1.2340 0.5288 0.0773 0.0432 Uiso 1.0 2 calc R
H29 H 1.1988 0.3838 0.3227 0.0425 Uiso 1.0 2 calc R
H30 H 1.2577 0.5136 0.3290 0.0481 Uiso 1.0 2 calc R
H31 H 1.2962 0.6790 0.2761 0.0509 Uiso 1.0 2 calc R
H32 H 1.3096 0.8038 0.1843 0.0554 Uiso 1.0 2 calc R
H33 H 1.2663 0.7968 0.0892 0.0516 Uiso 1.0 2 calc R
H34 H 1.2151 0.6634 0.0831 0.0460 Uiso 1.0 2 calc R
H37A H 0.9268 -0.3653 0.3326 0.0529 Uiso 1.0 2 calc R
H37B H 1.0013 -0.3407 0.2567 0.0529 Uiso 1.0 2 calc R
H38A H 0.8297 -0.3664 0.2265 0.0522 Uiso 1.0 2 calc R
H38B H 0.8398 -0.4503 0.2887 0.0522 Uiso 1.0 2 calc R
H39A H 0.7577 -0.4309 0.3942 0.0506 Uiso 1.0 2 calc R
H39B H 0.6247 -0.4685 0.4009 0.0506 Uiso 1.0 2 calc R
H40A H 0.5364 -0.3455 0.4155 0.0487 Uiso 1.0 2 calc R
H40B H 0.6235 -0.3752 0.4645 0.0487 Uiso 1.0 2 calc R
H41A H 0.8355 -0.3235 0.4113 0.0485 Uiso 1.0 2 calc R
H41B H 0.8176 -0.2337 0.4259 0.0485 Uiso 1.0 2 calc R
H42A H 0.8923 -0.1503 0.3145 0.0498 Uiso 1.0 2 calc R
H42B H 0.9884 -0.2220 0.3338 0.0498 Uiso 1.0 2 calc R
H43A H 0.9920 -0.2202 0.1796 0.0496 Uiso 1.0 2 calc R
H43B H 1.0482 -0.1697 0.2171 0.0496 Uiso 1.0 2 calc R
H45 H 0.6552 -0.0224 0.1874 0.0468 Uiso 1.0 2 calc R
H46 H 0.7594 0.0908 0.0962 0.0498 Uiso 1.0 2 calc R
H47 H 0.9557 0.1530 0.0095 0.0609 Uiso 1.0 2 calc R
H48 H 1.1587 0.1403 -0.0330 0.0691 Uiso 1.0 2 calc R
H49 H 1.2568 0.0199 0.0209 0.0732 Uiso 1.0 2 calc R
H50 H 1.1505 -0.0894 0.1160 0.0588 Uiso 1.0 2 calc R
H53A H 0.5290 -0.4204 0.3205 0.0535 Uiso 1.0 2 calc R
H53B H 0.6317 -0.4722 0.2875 0.0535 Uiso 1.0 2 calc R
H55 H 0.6160 -0.1533 0.1330 0.0425 Uiso 1.0 2 calc R
H56 H 0.5667 -0.2037 0.0575 0.0433 Uiso 1.0 2 calc R
H57 H 0.5181 -0.3316 0.0277 0.0478 Uiso 1.0 2 calc R
H58 H 0.4935 -0.4808 0.0549 0.0522 Uiso 1.0 2 calc R
H59 H 0.5132 -0.5773 0.1572 0.0520 Uiso 1.0 2 calc R
H60 H 0.5574 -0.5247 0.2331 0.0468 Uiso 1.0 2 calc R
H63A H 0.6653 -0.1450 0.4009 0.0450 Uiso 1.0 2 calc R
H63B H 0.5891 -0.2254 0.4622 0.0450 Uiso 1.0 2 calc R
H65 H 0.4234 -0.1435 0.2550 0.0521 Uiso 1.0 2 calc R
H66 H 0.2450 -0.1054 0.3112 0.0529 Uiso 1.0 2 calc R
H67 H 0.1226 -0.0849 0.4161 0.0583 Uiso 1.0 2 calc R
H68 H 0.1087 -0.0911 0.5227 0.0609 Uiso 1.0 2 calc R
H69 H 0.2692 -0.1381 0.5715 0.0568 Uiso 1.0 2 calc R
H70 H 0.4460 -0.1776 0.5136 0.0489 Uiso 1.0 2 calc R

loop_
_atom_site_aniso_label
_atom_site_aniso_U_11
_atom_site_aniso_U_22
_atom_site_aniso_U_33
_atom_site_aniso_U_12
_atom_site_aniso_U_13
_atom_site_aniso_U_23
Cd1 0.02634(13) 0.03378(14) 0.02922(14) 0.00584(10) -0.00949(10) -0.01576(10)
Cd2 0.03933(16) 0.02850(14) 0.02739(14) 0.00410(11) -0.00887(11) -0.00942(10)
Cl1 0.0565(7) 0.0663(7) 0.0458(6) 0.0274(6) -0.0251(5) -0.0301(6)
Cl2 0.0446(6) 0.0462(6) 0.0456(6) 0.0051(5) -0.0148(5) -0.0191(5)
Cl3 0.0761(10) 0.0585(8) 0.0550(8) 0.0128(7) -0.0342(7) -0.0283(6)
Cl4 0.0573(10) 0.0667(11) 0.0584(10) 0.0143(8) -0.0270(9) -0.0265(9)
Cl5 0.0568(19) 0.0570(18) 0.0518(16) 0.0360(16) -0.0279(15) -0.0258(14)
O1 0.062(3) 0.174(5) 0.076(3) 0.058(3) -0.041(3) -0.075(4)
O2 0.053(2) 0.077(3) 0.0446(18) 0.0159(17) -0.0179(15) -0.0157(17)
O3 0.159(5) 0.066(3) 0.049(2) 0.030(3) -0.038(3) -0.0305(19)
O4 0.066(3) 0.063(3) 0.090(3) 0.0026(19) 0.009(3) -0.038(3)
O5 0.075(3) 0.052(2) 0.056(2) -0.0098(17) -0.0058(18) -0.0277(17)
O6 0.053(3) 0.095(4) 0.108(4) 0.032(3) -0.032(3) -0.043(3)
O7 0.075(3) 0.078(3) 0.110(4) 0.029(2) -0.062(3) -0.056(3)
O8 0.169(6) 0.080(3) 0.055(3) -0.043(4) 0.005(3) -0.010(3)
O9 0.092(4) 0.091(4) 0.072(3) 0.030(3) -0.025(3) -0.047(3)
O10 0.089(4) 0.161(6) 0.067(3) -0.011(4) -0.010(3) -0.080(4)
O11 0.060(4) 0.209(10) 0.46(2) -0.021(5) 0.010(7) -0.225(13)
O12 0.62(3) 0.150(7) 0.109(6) 0.233(11) -0.214(10) -0.090(6)
O13 0.086(5) 0.102(5) 0.062(4) -0.034(4) -0.016(4) -0.020(4)
O14 0.060(5) 0.156(8) 0.204(10) -0.014(5) -0.008(6) -0.117(8)
O15 0.224(11) 0.061(4) 0.096(6) 0.006(5) -0.054(7) -0.033(4)
O16 0.091(5) 0.089(5) 0.108(6) -0.000(4) -0.049(4) -0.041(4)
O17 0.059(5) 0.067(6) 0.066(6) 0.034(5) -0.041(5) -0.031(5)
O18 0.123(11) 0.250(19) 0.039(5) 0.159(13) -0.046(7) -0.073(9)
O19 0.142(18) 0.16(2) 0.106(14) 0.116(17) -0.083(14) -0.081(15)
O20 0.045(10) 0.047(10) 0.28(4) 0.017(8) 0.021(15) -0.017(15)
O21 0.061(12) 0.27(4) 0.054(11) 0.107(18) -0.037(10) -0.115(18)
O22 0.188(7) 0.088(4) 0.063(3) 0.018(4) 0.028(4) -0.020(3)
N1 0.0307(15) 0.0359(16) 0.0358(16) 0.0058(13) -0.0120(13) -0.0214(13)
N2 0.0307(15) 0.0339(16) 0.0288(15) 0.0075(12) -0.0066(12) -0.0130(13)
N3 0.0326(16) 0.0325(15) 0.0314(15) 0.0048(12) -0.0129(13) -0.0145(13)
N4 0.0275(15) 0.0366(16) 0.0338(16) 0.0048(12) -0.0078(12) -0.0188(13)
N5 0.0289(15) 0.0348(16) 0.0287(15) 0.0045(12) -0.0062(12) -0.0109(12)
N6 0.0294(15) 0.0381(16) 0.0314(15) 0.0035(13) -0.0123(12) -0.0159(13)
N7 0.0402(18) 0.0338(16) 0.0372(17) 0.0107(14) -0.0092(14) -0.0141(14)
N8 0.056(2) 0.0298(16) 0.0266(15) 0.0053(14) -0.0127(14) -0.0085(12)
N9 0.0414(18) 0.0367(17) 0.0315(16) 0.0078(14) -0.0112(14) -0.0152(13)
N10 0.0398(18) 0.0265(15) 0.0365(17) 0.0009(13) -0.0055(14) -0.0108(13)
N11 0.0445(18) 0.0277(15) 0.0267(15) 0.0004(13) -0.0086(13) -0.0065(12)
N12 0.0402(18) 0.0383(17) 0.0353(17) 0.0071(14) -0.0113(14) -0.0159(14)
C1 0.038(2) 0.040(2) 0.042(2) 0.0047(16) -0.0117(17) -0.0261(17)
C2 0.036(2) 0.0326(18) 0.040(2) 0.0066(15) -0.0074(16) -0.0197(16)
C3 0.0360(19) 0.0379(19) 0.0296(18) 0.0091(16) -0.0067(15) -0.0136(15)
C4 0.0347(19) 0.040(2) 0.0306(18) 0.0036(16) -0.0056(15) -0.0124(16)
C5 0.043(2) 0.0384(19) 0.0317(18) 0.0076(16) -0.0185(16) -0.0164(16)
C6 0.036(2) 0.038(2) 0.039(2) 0.0084(16) -0.0196(16) -0.0180(16)
C7 0.0304(18) 0.041(2) 0.045(2) 0.0025(15) -0.0114(16) -0.0254(17)
C8 0.0281(17) 0.0298(17) 0.0330(18) 0.0033(14) -0.0103(14) -0.0135(14)
C9 0.0367(19) 0.0376(19) 0.0308(18) 0.0030(15) -0.0136(15) -0.0159(15)
C10 0.038(2) 0.0333(18) 0.0297(18) 0.0069(15) -0.0072(15) -0.0136(15)
C11 0.036(2) 0.0337(19) 0.0342(19) 0.0046(16) 0.0009(16) -0.0082(16)
C12 0.0301(19) 0.035(2) 0.047(3) 0.0041(16) 0.0006(17) -0.0075(17)
C13 0.0282(18) 0.0317(19) 0.055(3) 0.0020(15) -0.0106(17) -0.0105(17)
C14 0.0313(19) 0.0266(17) 0.048(3) 0.0026(14) -0.0112(16) -0.0123(16)
C15 0.0300(17) 0.0228(15) 0.0319(17) 0.0030(13) -0.0087(14) -0.0052(13)
C16 0.0342(19) 0.0242(16) 0.0317(18) 0.0043(14) -0.0060(14) -0.0069(14)
C17 0.0326(19) 0.043(2) 0.0314(18) 0.0129(16) -0.0078(15) -0.0155(16)
C18 0.0312(18) 0.0282(17) 0.0317(18) 0.0017(14) -0.0085(14) -0.0093(14)
C19 0.040(2) 0.040(2) 0.0302(18) 0.0008(17) -0.0037(16) -0.0098(16)
C20 0.049(3) 0.038(2) 0.0304(19) -0.0012(18) -0.0098(17) -0.0057(16)
C21 0.063(3) 0.038(3) 0.047(3) 0.002(2) -0.032(3) -0.0039(18)
C22 0.055(3) 0.033(2) 0.064(3) 0.0069(19) -0.036(3) -0.004(2)
C23 0.044(3) 0.032(2) 0.061(3) 0.0068(17) -0.022(2) -0.0053(19)
C24 0.038(2) 0.033(2) 0.050(3) 0.0058(16) -0.0143(18) -0.0101(17)
C25 0.039(2) 0.0269(17) 0.0371(19) 0.0016(15) -0.0135(16) -0.0057(15)
C26 0.042(2) 0.0303(18) 0.0346(19) -0.0015(16) -0.0123(17) -0.0034(15)
C27 0.044(3) 0.0349(19) 0.0363(19) 0.0065(16) -0.0193(17) -0.0155(16)
C28 0.0250(16) 0.0363(19) 0.0343(18) 0.0055(14) -0.0113(14) -0.0155(15)
C29 0.0350(19) 0.047(3) 0.0287(18) 0.0006(16) -0.0108(15) -0.0169(16)
C30 0.035(2) 0.055(3) 0.035(2) -0.0036(18) -0.0084(16) -0.0224(18)
C31 0.035(2) 0.052(3) 0.052(3) 0.0032(18) -0.0119(18) -0.032(2)
C32 0.041(3) 0.045(3) 0.064(3) 0.0046(18) -0.014(2) -0.034(3)
C33 0.043(3) 0.033(2) 0.055(3) 0.0074(17) -0.0141(19) -0.0174(18)
C34 0.035(2) 0.039(2) 0.045(3) 0.0070(16) -0.0121(17) -0.0197(18)
C35 0.0249(17) 0.0363(19) 0.0388(19) 0.0039(14) -0.0085(14) -0.0184(16)
C36 0.0267(18) 0.047(3) 0.042(2) 0.0030(16) -0.0090(15) -0.0249(18)
C37 0.051(3) 0.038(2) 0.042(3) 0.0166(18) -0.0101(19) -0.0145(18)
C38 0.066(3) 0.0304(19) 0.035(2) 0.0161(18) -0.0138(19) -0.0124(16)
C39 0.065(3) 0.0316(19) 0.0300(19) 0.0068(18) -0.0176(19) -0.0071(15)
C40 0.054(3) 0.037(2) 0.0262(18) 0.0035(18) -0.0102(17) -0.0052(15)
C41 0.045(3) 0.045(3) 0.038(2) 0.0127(18) -0.0184(18) -0.0178(18)
C42 0.039(2) 0.047(3) 0.047(3) 0.0094(18) -0.0177(18) -0.0221(19)
C43 0.042(3) 0.040(2) 0.041(3) 0.0052(17) -0.0059(17) -0.0160(18)
C44 0.040(2) 0.0349(19) 0.0368(19) 0.0033(16) -0.0074(16) -0.0183(16)
C45 0.045(3) 0.0332(19) 0.037(2) 0.0039(16) -0.0094(17) -0.0116(16)
C46 0.053(3) 0.0308(19) 0.042(3) 0.0044(17) -0.0162(19) -0.0113(17)
C47 0.063(3) 0.041(3) 0.044(3) -0.008(2) -0.010(3) -0.0118(19)
C48 0.063(3) 0.051(3) 0.050(3) -0.012(3) -0.001(3) -0.016(3)
C49 0.051(3) 0.062(3) 0.063(3) -0.012(3) 0.008(3) -0.027(3)
C50 0.043(3) 0.049(3) 0.053(3) -0.0003(19) -0.005(2) -0.022(2)
C51 0.043(3) 0.037(2) 0.038(2) -0.0017(17) -0.0045(17) -0.0198(17)
C52 0.044(3) 0.036(2) 0.037(2) -0.0035(17) -0.0065(17) -0.0164(16)
C53 0.071(3) 0.0299(19) 0.0307(19) -0.0058(19) -0.0163(19) -0.0042(15)
C54 0.043(2) 0.0310(18) 0.0277(17) -0.0004(15) -0.0065(15) -0.0080(14)
C55 0.041(2) 0.0300(18) 0.0307(18) 0.0019(15) -0.0079(16) -0.0064(15)
C56 0.0348(19) 0.0369(19) 0.0301(18) 0.0022(16) -0.0083(15) -0.0038(15)
C57 0.036(2) 0.054(3) 0.0308(19) -0.0007(18) -0.0067(16) -0.0171(17)
C58 0.039(3) 0.056(3) 0.040(3) -0.0027(19) -0.0061(17) -0.026(2)
C59 0.048(3) 0.039(2) 0.047(3) 0.0009(18) -0.0104(19) -0.0213(18)
C60 0.044(3) 0.0331(19) 0.038(2) 0.0015(16) -0.0087(17) -0.0120(16)
C61 0.0347(19) 0.0324(18) 0.0309(18) 0.0003(15) -0.0050(15) -0.0111(15)
C62 0.0293(18) 0.040(2) 0.0303(18) 0.0011(15) -0.0042(14) -0.0132(15)
C63 0.040(2) 0.043(2) 0.0342(19) 0.0086(17) -0.0104(16) -0.0189(17)
C64 0.039(2) 0.0294(18) 0.0342(19) 0.0036(15) -0.0076(16) -0.0126(15)
C65 0.045(3) 0.049(3) 0.042(3) 0.0081(19) -0.0181(19) -0.0192(19)
C66 0.040(3) 0.045(3) 0.051(3) 0.0073(18) -0.0187(19) -0.0163(19)
C67 0.042(3) 0.044(3) 0.055(3) 0.0055(19) -0.009(2) -0.015(2)
C68 0.045(3) 0.047(3) 0.047(3) 0.005(2) 0.004(2) -0.012(2)
C69 0.056(3) 0.041(3) 0.036(2) 0.0072(19) -0.0014(19) -0.0099(18)
C70 0.049(3) 0.035(2) 0.0326(19) 0.0061(17) -0.0049(17) -0.0083(16)
C71 0.038(2) 0.0286(17) 0.0356(19) 0.0013(15) -0.0061(16) -0.0099(15)
C72 0.037(2) 0.0347(19) 0.041(2) 0.0024(16) -0.0079(17) -0.0107(17)
C73 0.067(5) 0.215(11) 0.078(5) 0.036(6) -0.035(4) -0.074(6)

loop_
_atom_type_symbol
_atom_type_description
_atom_type_scat_dispersion_real
_atom_type_scat_dispersion_imag
_atom_type_scat_source
C C 0.0033 0.0016
;
International Tables for Crystallography
(1992, Vol. C, Tables 4.2.6.8 and 6.1.1.4)
;
H H 0.0000 0.0000
;
International Tables for Crystallography
(1992, Vol. C, Table 6.1.1.4)
;
Cd Cd -0.8075 1.2024
;
International Tables for Crystallography
(1992, Vol. C, Tables 4.2.6.8 and 6.1.1.4)
;
Cl Cl 0.1484 0.1585
;
International Tables for Crystallography
(1992, Vol. C, Tables 4.2.6.8 and 6.1.1.4)
;
N N 0.0061 0.0033
;
International Tables for Crystallography
(1992, Vol. C, Tables 4.2.6.8 and 6.1.1.4)
;
O O 0.0106 0.0060
;
International Tables for Crystallography
(1992, Vol. C, Tables 4.2.6.8 and 6.1.1.4)
;

loop_
_geom_angle_atom_site_label_1
_geom_angle_atom_site_label_2
_geom_angle_atom_site_label_3
_geom_angle
_geom_angle_publ_flag
N1 Cd1 N2 77.38(12) yes
N1 Cd1 N3 75.71(11) yes
N1 Cd1 N4 73.70(13) yes
N1 Cd1 N5 122.12(12) yes
N1 Cd1 N6 137.89(11) yes
N2 Cd1 N3 76.09(11) yes
N2 Cd1 N4 142.23(12) yes
N2 Cd1 N5 73.39(12) yes
N2 Cd1 N6 119.46(11) yes
N3 Cd1 N4 118.48(11) yes
N3 Cd1 N5 139.08(10) yes
N3 Cd1 N6 72.39(12) yes
N4 Cd1 N5 102.31(11) yes
N4 Cd1 N6 98.30(12) yes
N5 Cd1 N6 99.99(12) yes
N7 Cd2 N8 74.54(12) yes
N7 Cd2 N9 76.06(12) yes
N7 Cd2 N10 72.79(11) yes
N7 Cd2 N11 115.72(13) yes
N7 Cd2 N12 143.00(15) yes
N8 Cd2 N9 76.07(13) yes
N8 Cd2 N10 138.60(12) yes
N8 Cd2 N11 73.48(12) yes
N8 Cd2 N12 116.82(11) yes
N9 Cd2 N10 118.84(14) yes
N9 Cd2 N11 142.24(11) yes
N9 Cd2 N12 73.43(13) yes
N10 Cd2 N11 98.81(13) yes
N10 Cd2 N12 104.57(12) yes
N11 Cd2 N12 101.23(14) yes
O1 Cl1 O2 107.7(3) yes
O1 Cl1 O3 107.7(4) yes
O1 Cl1 O4 113.1(3) yes
O2 Cl1 O3 109.9(3) yes
O2 Cl1 O4 109.8(3) yes
O3 Cl1 O4 108.5(3) yes
O5 Cl2 O6 108.5(3) yes
O5 Cl2 O7 109.5(3) yes
O5 Cl2 O8 111.1(3) yes
O6 Cl2 O7 107.4(4) yes
O6 Cl2 O8 110.3(4) yes
O7 Cl2 O8 109.9(4) yes
O9 Cl3 O10 112.1(4) yes
O9 Cl3 O11 105.2(6) yes
O9 Cl3 O12 113.7(6) yes
O10 Cl3 O11 106.2(8) yes
O10 Cl3 O12 112.8(6) yes
O11 Cl3 O12 106.1(9) yes
O13 Cl4 O14 110.7(7) yes
O13 Cl4 O15 110.1(6) yes
O13 Cl4 O16 109.9(5) yes
O14 Cl4 O15 104.6(6) yes
O14 Cl4 O16 109.7(7) yes
O15 Cl4 O16 111.7(6) yes
O17 Cl5 O18 112.7(10) yes
O17 Cl5 O19 107.1(11) yes
O17 Cl5 O20 100.6(16) yes
O17 Cl5 O21 109.6(11) yes
O18 Cl5 O19 114.8(13) yes
O18 Cl5 O20 86(3) yes
O18 Cl5 O21 116.2(13) yes
O19 Cl5 O20 37(3) yes
O19 Cl5 O21 94.8(17) yes
O20 Cl5 O21 130(3) yes
Cl5 O17 O20 26.9(6) yes
Cl5 O18 O20 32.9(13) yes
Cl5 O19 O20 30.8(19) yes
Cl5 O20 O17 52.5(14) yes
Cl5 O20 O18 61(2) yes
Cl5 O20 O19 113(5) yes
O17 O20 O18 88.4(13) yes
O17 O20 O19 115(4) yes
O18 O20 O19 146(3) yes
Cd1 N1 C1 109.2(3) yes
Cd1 N1 C6 103.7(3) yes
Cd1 N1 C7 108.8(3) yes
C1 N1 C6 113.3(4) yes
C1 N1 C7 111.8(3) yes
C6 N1 C7 109.7(3) yes
Cd1 N2 C2 100.1(3) yes
Cd1 N2 C3 111.1(3) yes
Cd1 N2 C17 109.3(3) yes
C2 N2 C3 112.8(4) yes
C2 N2 C17 111.8(3) yes
C3 N2 C17 111.2(3) yes
Cd1 N3 C4 101.3(2) yes
Cd1 N3 C5 110.05(19) yes
Cd1 N3 C27 109.9(3) yes
C4 N3 C5 112.2(4) yes
C4 N3 C27 111.1(3) yes
C5 N3 C27 111.8(3) yes
Cd1 N4 C8 117.6(3) yes
Cd1 N4 C9 122.2(3) yes
C8 N4 C9 120.0(4) yes
Cd1 N5 C18 116.2(3) yes
Cd1 N5 C19 122.4(3) yes
C18 N5 C19 119.5(4) yes
Cd1 N6 C28 117.0(3) yes
Cd1 N6 C29 122.6(3) yes
C28 N6 C29 119.2(4) yes
Cd2 N7 C37 111.5(3) yes
Cd2 N7 C42 100.7(3) yes
Cd2 N7 C43 108.7(3) yes
C37 N7 C42 113.4(4) yes
C37 N7 C43 111.6(4) yes
C42 N7 C43 110.4(4) yes
Cd2 N8 C38 103.6(2) yes
Cd2 N8 C39 110.3(3) yes
Cd2 N8 C53 107.3(3) yes
C38 N8 C39 112.9(4) yes
C38 N8 C53 110.8(4) yes
C39 N8 C53 111.4(3) yes
Cd2 N9 C40 102.7(3) yes
Cd2 N9 C41 111.0(3) yes
Cd2 N9 C63 107.6(3) yes
C40 N9 C41 112.8(4) yes
C40 N9 C63 110.3(3) yes
C41 N9 C63 112.0(4) yes
Cd2 N10 C44 117.9(3) yes
Cd2 N10 C45 121.2(3) yes
C44 N10 C45 119.9(3) yes
Cd2 N11 C54 117.4(3) yes
Cd2 N11 C55 123.1(3) yes
C54 N11 C55 119.0(4) yes
Cd2 N12 C64 116.7(3) yes
Cd2 N12 C65 123.6(3) yes
C64 N12 C65 119.5(4) yes
N1 C1 C2 112.8(4) yes
N2 C2 C1 113.8(3) yes
N2 C3 C4 111.3(4) yes
N3 C4 C3 113.1(3) yes
N3 C5 C6 112.4(3) yes
N1 C6 C5 112.9(4) yes
N1 C7 C8 112.9(4) yes
N4 C8 C7 116.9(4) yes
N4 C8 C15 121.8(4) yes
C7 C8 C15 121.2(4) yes
N4 C9 C10 122.5(4) yes
C9 C10 C16 119.0(5) yes
C12 C11 C16 120.5(5) yes
C11 C12 C13 120.2(4) yes
C12 C13 C14 120.8(5) yes
C13 C14 C15 120.0(5) yes
C8 C15 C14 123.3(4) yes
C8 C15 C16 117.4(4) yes
C14 C15 C16 119.3(4) yes
C10 C16 C11 121.6(4) yes
C10 C16 C15 119.2(4) yes
C11 C16 C15 119.2(4) yes
N2 C17 C18 115.6(4) yes
N5 C18 C17 118.3(4) yes
N5 C18 C25 122.1(4) yes
C17 C18 C25 119.5(4) yes
N5 C19 C20 122.3(4) yes
C19 C20 C26 119.8(4) yes
C22 C21 C26 120.0(5) yes
C21 C22 C23 121.0(5) yes
C22 C23 C24 120.4(5) yes
C23 C24 C25 120.1(5) yes
C18 C25 C24 122.8(4) yes
C18 C25 C26 117.7(4) yes
C24 C25 C26 119.4(4) yes
C20 C26 C21 122.5(5) yes
C20 C26 C25 118.4(4) yes
C21 C26 C25 119.0(4) yes
N3 C27 C28 115.5(3) yes
N6 C28 C27 118.7(4) yes
N6 C28 C35 122.2(4) yes
C27 C28 C35 119.1(3) yes
N6 C29 C30 122.6(4) yes
C29 C30 C36 119.9(5) yes
C32 C31 C36 120.0(5) yes
C31 C32 C33 121.0(5) yes
C32 C33 C34 121.1(4) yes
C33 C34 C35 119.2(5) yes
C28 C35 C34 122.0(5) yes
C28 C35 C36 118.1(4) yes
C34 C35 C36 119.8(4) yes
C30 C36 C31 123.1(5) yes
C30 C36 C35 118.0(5) yes
C31 C36 C35 118.9(4) yes
N7 C37 C38 111.5(4) yes
N8 C38 C37 113.3(4) yes
N8 C39 C40 112.6(4) yes
N9 C40 C39 113.3(3) yes
N9 C41 C42 112.1(4) yes
N7 C42 C41 113.3(4) yes
N7 C43 C44 114.2(4) yes
N10 C44 C43 118.9(3) yes
N10 C44 C51 121.9(4) yes
C43 C44 C51 119.1(4) yes
N10 C45 C46 122.2(4) yes
C45 C46 C52 119.7(4) yes
C48 C47 C52 120.8(5) yes
C47 C48 C49 120.0(4) yes
C48 C49 C50 120.6(5) yes
C49 C50 C51 120.7(5) yes
C44 C51 C50 123.3(4) yes
C44 C51 C52 118.3(4) yes
C50 C51 C52 118.4(4) yes
C46 C52 C47 122.6(4) yes
C46 C52 C51 117.9(4) yes
C47 C52 C51 119.5(4) yes
N8 C53 C54 112.9(4) yes
N11 C54 C53 116.4(4) yes
N11 C54 C61 122.1(4) yes
C53 C54 C61 121.4(4) yes
N11 C55 C56 123.0(4) yes
C55 C56 C62 118.9(4) yes
C58 C57 C62 120.1(4) yes
C57 C58 C59 120.9(5) yes
C58 C59 C60 120.7(5) yes
C59 C60 C61 119.9(4) yes
C54 C61 C60 122.9(4) yes
C54 C61 C62 118.2(4) yes
C60 C61 C62 118.8(5) yes
C56 C62 C57 121.7(4) yes
C56 C62 C61 118.7(5) yes
C57 C62 C61 119.5(4) yes
N9 C63 C64 112.8(4) yes
N12 C64 C63 116.6(4) yes
N12 C64 C71 121.9(4) yes
C63 C64 C71 121.4(4) yes
N12 C65 C66 123.1(5) yes
C65 C66 C72 119.2(5) yes
C68 C67 C72 120.1(5) yes
C67 C68 C69 120.8(5) yes
C68 C69 C70 120.6(5) yes
C69 C70 C71 120.6(5) yes
C64 C71 C70 123.4(4) yes
C64 C71 C72 118.2(4) yes
C70 C71 C72 118.4(4) yes
C66 C72 C67 122.3(5) yes
C66 C72 C71 118.2(4) yes
C67 C72 C71 119.6(5) yes
N1 C1 H1A 109.020 no
N1 C1 H1B 109.022 no
C2 C1 H1A 109.024 no
C2 C1 H1B 109.020 no
H1A C1 H1B 107.792 no
N2 C2 H2A 108.794 no
N2 C2 H2B 108.805 no
C1 C2 H2A 108.800 no
C1 C2 H2B 108.798 no
H2A C2 H2B 107.683 no
N2 C3 H3A 109.388 no
N2 C3 H3B 109.378 no
C4 C3 H3A 109.376 no
C4 C3 H3B 109.380 no
H3A C3 H3B 108.005 no
N3 C4 H4A 108.956 no
N3 C4 H4B 108.958 no
C3 C4 H4A 108.956 no
C3 C4 H4B 108.951 no
H4A C4 H4B 107.764 no
N3 C5 H5A 109.124 no
N3 C5 H5B 109.119 no
C6 C5 H5A 109.121 no
C6 C5 H5B 109.131 no
H5A C5 H5B 107.865 no
N1 C6 H6A 108.999 no
N1 C6 H6B 109.006 no
C5 C6 H6A 109.000 no
C5 C6 H6B 109.009 no
H6A C6 H6B 107.787 no
N1 C7 H7A 108.999 no
N1 C7 H7B 109.005 no
C8 C7 H7A 108.993 no
C8 C7 H7B 108.991 no
H7A C7 H7B 107.795 no
N4 C9 H9 118.736 no
C10 C9 H9 118.750 no
C9 C10 H10 120.500 no
C16 C10 H10 120.495 no
C12 C11 H11 119.737 no
C16 C11 H11 119.749 no
C11 C12 H12 119.911 no
C13 C12 H12 119.921 no
C12 C13 H13 119.622 no
C14 C13 H13 119.614 no
C13 C14 H14 119.996 no
C15 C14 H14 120.015 no
N2 C17 H17A 108.374 no
N2 C17 H17B 108.372 no
C18 C17 H17A 108.370 no
C18 C17 H17B 108.360 no
H17A C17 H17B 107.445 no
N5 C19 H19 118.871 no
C20 C19 H19 118.875 no
C19 C20 H20 120.108 no
C26 C20 H20 120.108 no
C22 C21 H21 119.989 no
C26 C21 H21 119.988 no
C21 C22 H22 119.519 no
C23 C22 H22 119.503 no
C22 C23 H23 119.785 no
C24 C23 H23 119.777 no
C23 C24 H24 119.949 no
C25 C24 H24 119.945 no
N3 C27 H27A 108.410 no
N3 C27 H27B 108.414 no
C28 C27 H27A 108.414 no
C28 C27 H27B 108.407 no
H27A C27 H27B 107.455 no
N6 C29 H29 118.716 no
C30 C29 H29 118.729 no
C29 C30 H30 120.035 no
C36 C30 H30 120.045 no
C32 C31 H31 120.019 no
C36 C31 H31 120.007 no
C31 C32 H32 119.510 no
C33 C32 H32 119.519 no
C32 C33 H33 119.431 no
C34 C33 H33 119.467 no
C33 C34 H34 120.414 no
C35 C34 H34 120.424 no
N7 C37 H37A 109.312 no
N7 C37 H37B 109.316 no
C38 C37 H37A 109.321 no
C38 C37 H37B 109.317 no
H37A C37 H37B 107.964 no
N8 C38 H38A 108.909 no
N8 C38 H38B 108.907 no
C37 C38 H38A 108.914 no
C37 C38 H38B 108.910 no
H38A C38 H38B 107.735 no
N8 C39 H39A 109.063 no
N8 C39 H39B 109.061 no
C40 C39 H39A 109.063 no
C40 C39 H39B 109.073 no
H39A C39 H39B 107.820 no
N9 C40 H40A 108.903 no
N9 C40 H40B 108.907 no
C39 C40 H40A 108.909 no
C39 C40 H40B 108.908 no
H40A C40 H40B 107.727 no
N9 C41 H41A 109.186 no
N9 C41 H41B 109.195 no
C42 C41 H41A 109.191 no
C42 C41 H41B 109.191 no
H41A C41 H41B 107.897 no
N7 C42 H42A 108.931 no
N7 C42 H42B 108.921 no
C41 C42 H42A 108.922 no
C41 C42 H42B 108.923 no
H42A C42 H42B 107.750 no
N7 C43 H43A 108.707 no
N7 C43 H43B 108.707 no
C44 C43 H43A 108.703 no
C44 C43 H43B 108.704 no
H43A C43 H43B 107.620 no
N10 C45 H45 118.905 no
C46 C45 H45 118.897 no
C45 C46 H46 120.128 no
C52 C46 H46 120.124 no
C48 C47 H47 119.607 no
C52 C47 H47 119.601 no
C47 C48 H48 119.983 no
C49 C48 H48 119.972 no
C48 C49 H49 119.670 no
C50 C49 H49 119.684 no
C49 C50 H50 119.670 no
C51 C50 H50 119.675 no
N8 C53 H53A 109.018 no
N8 C53 H53B 109.016 no
C54 C53 H53A 109.009 no
C54 C53 H53B 109.012 no
H53A C53 H53B 107.786 no
N11 C55 H55 118.480 no
C56 C55 H55 118.487 no
C55 C56 H56 120.567 no
C62 C56 H56 120.559 no
C58 C57 H57 119.962 no
C62 C57 H57 119.957 no
C57 C58 H58 119.530 no
C59 C58 H58 119.529 no
C58 C59 H59 119.625 no
C60 C59 H59 119.641 no
C59 C60 H60 120.068 no
C61 C60 H60 120.070 no
N9 C63 H63A 109.037 no
N9 C63 H63B 109.039 no
C64 C63 H63A 109.032 no
C64 C63 H63B 109.034 no
H63A C63 H63B 107.812 no
N12 C65 H65 118.460 no
C66 C65 H65 118.483 no
C65 C66 H66 120.416 no
C72 C66 H66 120.413 no
C68 C67 H67 119.930 no
C72 C67 H67 119.931 no
C67 C68 H68 119.587 no
C69 C68 H68 119.595 no
C68 C69 H69 119.716 no
C70 C69 H69 119.712 no
C69 C70 H70 119.727 no
C71 C70 H70 119.723 no

loop_
_geom_bond_atom_site_label_1
_geom_bond_atom_site_label_2
_geom_bond_distance
_geom_bond_publ_flag
Cd1 N1 2.359(4) yes
Cd1 N2 2.366(4) yes
Cd1 N3 2.392(3) yes
Cd1 N4 2.284(3) yes
Cd1 N5 2.290(3) yes
Cd1 N6 2.316(4) yes
Cd2 N7 2.402(4) yes
Cd2 N8 2.379(4) yes
Cd2 N9 2.354(4) yes
Cd2 N10 2.275(3) yes
Cd2 N11 2.288(4) yes
Cd2 N12 2.305(4) yes
Cl1 O1 1.416(5) yes
Cl1 O2 1.427(4) yes
Cl1 O3 1.439(6) yes
Cl1 O4 1.418(4) yes
Cl2 O5 1.429(5) yes
Cl2 O6 1.428(5) yes
Cl2 O7 1.417(6) yes
Cl2 O8 1.408(4) yes
Cl3 O9 1.412(6) yes
Cl3 O10 1.381(8) yes
Cl3 O11 1.358(8) yes
Cl3 O12 1.308(11) yes
Cl4 O13 1.238(7) yes
Cl4 O14 1.360(8) yes
Cl4 O15 1.354(8) yes
Cl4 O16 1.447(10) yes
Cl5 O17 1.399(10) yes
Cl5 O18 1.290(17) yes
Cl5 O19 1.44(3) yes
Cl5 O20 0.80(2) yes
Cl5 O21 1.367(19) yes
O17 O20 1.73(3) yes
O18 O20 1.47(4) yes
O19 O20 0.93(5) yes
O22 C73 1.401(10) yes
N1 C1 1.483(6) yes
N1 C6 1.473(5) yes
N1 C7 1.472(5) yes
N2 C2 1.480(6) yes
N2 C3 1.483(5) yes
N2 C17 1.469(6) yes
N3 C4 1.488(5) yes
N3 C5 1.486(6) yes
N3 C27 1.465(6) yes
N4 C8 1.323(6) yes
N4 C9 1.369(6) yes
N5 C18 1.317(5) yes
N5 C19 1.376(6) yes
N6 C28 1.322(5) yes
N6 C29 1.368(6) yes
N7 C37 1.476(6) yes
N7 C42 1.482(7) yes
N7 C43 1.465(5) yes
N8 C38 1.472(6) yes
N8 C39 1.488(5) yes
N8 C53 1.464(7) yes
N9 C40 1.489(5) yes
N9 C41 1.489(6) yes
N9 C63 1.480(6) yes
N10 C44 1.303(5) yes
N10 C45 1.370(5) yes
N11 C54 1.329(5) yes
N11 C55 1.365(5) yes
N12 C64 1.332(6) yes
N12 C65 1.362(7) yes
C1 C2 1.535(6) yes
C3 C4 1.528(6) yes
C5 C6 1.518(5) yes
C7 C8 1.522(7) yes
C8 C15 1.425(5) yes
C9 C10 1.359(6) yes
C10 C16 1.407(7) yes
C11 C12 1.366(7) yes
C11 C16 1.425(6) yes
C12 C13 1.413(8) yes
C13 C14 1.382(6) yes
C14 C15 1.414(7) yes
C15 C16 1.419(7) yes
C17 C18 1.516(6) yes
C18 C25 1.433(6) yes
C19 C20 1.351(7) yes
C20 C26 1.416(6) yes
C21 C22 1.347(7) yes
C21 C26 1.428(7) yes
C22 C23 1.409(8) yes
C23 C24 1.363(7) yes
C24 C25 1.413(6) yes
C25 C26 1.407(6) yes
C27 C28 1.504(7) yes
C28 C35 1.427(6) yes
C29 C30 1.363(7) yes
C30 C36 1.406(6) yes
C31 C32 1.361(6) yes
C31 C36 1.421(7) yes
C32 C33 1.399(9) yes
C33 C34 1.371(7) yes
C34 C35 1.419(5) yes
C35 C36 1.413(7) yes
C37 C38 1.514(8) yes
C39 C40 1.521(7) yes
C41 C42 1.529(5) yes
C43 C44 1.525(6) yes
C44 C51 1.429(5) yes
C45 C46 1.354(5) yes
C46 C52 1.413(6) yes
C47 C48 1.353(8) yes
C47 C52 1.412(6) yes
C48 C49 1.389(8) yes
C49 C50 1.370(6) yes
C50 C51 1.407(6) yes
C51 C52 1.402(6) yes
C53 C54 1.529(6) yes
C54 C61 1.415(7) yes
C55 C56 1.360(7) yes
C56 C62 1.413(6) yes
C57 C58 1.354(7) yes
C57 C62 1.414(7) yes
C58 C59 1.402(6) yes
C59 C60 1.355(8) yes
C60 C61 1.431(6) yes
C61 C62 1.403(5) yes
C63 C64 1.506(7) yes
C64 C71 1.422(6) yes
C65 C66 1.359(7) yes
C66 C72 1.423(7) yes
C67 C68 1.364(8) yes
C67 C72 1.411(7) yes
C68 C69 1.393(8) yes
C69 C70 1.364(7) yes
C70 C71 1.420(7) yes
C71 C72 1.415(7) yes
C1 H1A 0.990 no
C1 H1B 0.990 no
C2 H2A 0.990 no
C2 H2B 0.990 no
C3 H3A 0.990 no
C3 H3B 0.990 no
C4 H4A 0.990 no
C4 H4B 0.990 no
C5 H5A 0.990 no
C5 H5B 0.990 no
C6 H6A 0.990 no
C6 H6B 0.990 no
C7 H7A 0.990 no
C7 H7B 0.990 no
C9 H9 0.950 no
C10 H10 0.950 no
C11 H11 0.950 no
C12 H12 0.950 no
C13 H13 0.950 no
C14 H14 0.950 no
C17 H17A 0.990 no
C17 H17B 0.990 no
C19 H19 0.950 no
C20 H20 0.950 no
C21 H21 0.950 no
C22 H22 0.950 no
C23 H23 0.950 no
C24 H24 0.950 no
C27 H27A 0.990 no
C27 H27B 0.990 no
C29 H29 0.950 no
C30 H30 0.950 no
C31 H31 0.950 no
C32 H32 0.950 no
C33 H33 0.950 no
C34 H34 0.950 no
C37 H37A 0.990 no
C37 H37B 0.990 no
C38 H38A 0.990 no
C38 H38B 0.990 no
C39 H39A 0.990 no
C39 H39B 0.990 no
C40 H40A 0.990 no
C40 H40B 0.990 no
C41 H41A 0.990 no
C41 H41B 0.990 no
C42 H42A 0.990 no
C42 H42B 0.990 no
C43 H43A 0.990 no
C43 H43B 0.990 no
C45 H45 0.950 no
C46 H46 0.950 no
C47 H47 0.950 no
C48 H48 0.950 no
C49 H49 0.950 no
C50 H50 0.950 no
C53 H53A 0.990 no
C53 H53B 0.990 no
C55 H55 0.950 no
C56 H56 0.950 no
C57 H57 0.950 no
C58 H58 0.950 no
C59 H59 0.950 no
C60 H60 0.950 no
C63 H63A 0.990 no
C63 H63B 0.990 no
C65 H65 0.950 no
C66 H66 0.950 no
C67 H67 0.950 no
C68 H68 0.950 no
C69 H69 0.950 no
C70 H70 0.950 no

loop_
_geom_contact_atom_site_label_1
_geom_contact_atom_site_label_2
_geom_contact_distance
_geom_contact_publ_flag
_geom_contact_site_symmetry_2
N1 C3 3.517(5) no .
N2 C5 3.511(5) no .
N3 C1 3.522(6) no .
N4 C6 3.413(6) no .
N4 C16 2.779(5) no .
N5 C2 3.378(7) no .
N5 C26 2.790(6) no .
N6 C4 3.404(6) no .
N6 C36 2.801(6) no .
N7 C39 3.512(5) no .
N8 C41 3.517(7) no .
N9 C37 3.518(6) no .
N10 C42 3.340(6) no .
N10 C52 2.786(5) no .
N11 C38 3.373(6) no .
N11 C62 2.788(7) no .
N12 C40 3.346(6) no .
N12 C72 2.797(6) no .
C1 C3 3.031(6) no .
C1 C5 3.024(6) no .
C2 C7 3.438(6) no .
C2 C18 3.280(7) no .
C3 C5 3.004(6) no .
C4 C17 3.366(5) no .
C4 C28 3.254(7) no .
C6 C8 3.110(5) no .
C6 C27 3.390(7) no .
C7 C14 2.997(6) no .
C8 C10 2.761(7) no .
C9 C15 2.759(7) no .
C11 C14 2.807(7) no .
C12 C15 2.812(6) no .
C13 C16 2.799(7) no .
C17 C24 2.948(6) no .
C18 C20 2.747(6) no .
C19 C25 2.758(6) no .
C21 C24 2.793(8) no .
C22 C25 2.786(7) no .
C23 C26 2.787(6) no .
C27 C34 2.912(7) no .
C28 C30 2.746(7) no .
C29 C35 2.750(5) no .
C31 C34 2.807(8) no .
C32 C35 2.786(7) no .
C33 C36 2.791(6) no .
C37 C39 3.028(6) no .
C37 C41 3.035(7) no .
C38 C43 3.368(6) no .
C38 C54 3.077(7) no .
C39 C41 3.052(7) no .
C40 C53 3.402(7) no .
C40 C64 3.054(6) no .
C42 C44 3.187(6) no .
C42 C63 3.427(6) no .
C43 C50 2.947(6) no .
C44 C46 2.741(6) no .
C45 C51 2.741(6) no .
C47 C50 2.765(7) no .
C48 C51 2.795(6) no .
C49 C52 2.772(7) no .
C53 C60 2.993(8) no .
C54 C56 2.751(5) no .
C55 C61 2.744(6) no .
C57 C60 2.791(6) no .
C58 C61 2.785(8) no .
C59 C62 2.783(6) no .
C63 C70 2.990(6) no .
C64 C66 2.759(7) no .
C65 C71 2.754(7) no .
C67 C70 2.786(7) no .
C68 C71 2.795(7) no .
C69 C72 2.787(7) no .
Cl4 O18 3.16(2) no .
Cl5 O16 2.423(9) no .
O1 C3 3.303(7) no .
O1 C5 3.392(8) no .
O1 C48 3.440(9) no .
O1 C56 3.218(7) no 2_755
O1 C57 3.359(6) no 2_755
O1 C61 3.525(5) no 2_755
O1 C62 3.065(6) no 2_755
O2 O14 2.895(8) no 1_455
O2 C5 3.377(7) no .
O2 C27 3.288(6) no 2_765
O2 C34 3.442(7) no 2_765
O3 N11 3.568(6) no 2_755
O3 C38 3.382(6) no 2_755
O3 C43 3.301(8) no 2_755
O3 C47 3.379(6) no .
O3 C48 3.270(6) no .
O4 C6 3.451(7) no 2_765
O4 C27 3.361(6) no 2_765
O4 C38 3.480(7) no 2_755
O4 C61 3.599(6) no 2_755
O5 N4 3.421(5) no 1_655
O5 N5 3.212(5) no 1_655
O5 C7 3.287(6) no 1_655
O5 C8 3.410(5) no 1_655
O5 C19 3.287(7) no 1_655
O5 C68 3.381(7) no 2_756
O5 C69 3.254(6) no 2_756
O6 C2 3.589(6) no 1_655
O6 C42 3.436(8) no 1_655
O6 C67 3.391(8) no 1_755
O7 N10 3.407(7) no 1_655
O7 C23 3.382(7) no .
O7 C42 3.515(7) no 1_655
O7 C45 3.587(8) no 1_655
O8 C63 3.564(8) no 1_655
O9 C11 3.365(7) no 1_655
O9 C12 3.387(8) no 1_655
O9 C30 3.584(8) no .
O9 C53 3.450(6) no 1_665
O10 C10 3.216(8) no 2_766
O10 C39 3.384(7) no 2_756
O10 C40 3.421(7) no 1_665
O11 O22 3.161(16) no .
O12 C30 3.509(12) no .
O12 C31 3.305(10) no .
O13 O18 3.19(3) no .
O13 C14 3.462(10) no 1_655
O13 C17 3.447(8) no .
O13 C24 3.483(7) no .
O14 O2 2.895(8) no 1_655
O14 C6 3.432(13) no 1_655
O14 C46 3.573(11) no 1_655
O15 C57 3.273(12) no 2_755
O15 C58 3.435(10) no 1_665
O15 C58 3.417(11) no 2_755
O15 C59 3.450(11) no 1_665
O16 Cl5 2.423(9) no .
O16 O17 2.569(13) no .
O16 O18 2.182(19) no .
O16 O20 3.12(2) no .
O16 O21 2.57(4) no .
O16 C57 3.527(9) no 2_755
O17 O16 2.569(13) no .
O17 C3 3.244(11) no .
O17 C17 3.454(12) no .
O17 C49 3.208(13) no .
O17 C56 3.491(10) no 2_755
O18 Cl4 3.16(2) no .
O18 O13 3.19(3) no .
O18 O16 2.182(19) no .
O18 C17 3.391(18) no .
O18 C24 3.371(15) no .
O18 C45 3.123(17) no 1_655
O18 C46 3.200(17) no 1_655
O19 O21 3.26(4) no 2_855
O19 C55 3.43(3) no 1_655
O20 O16 3.12(2) no .
O21 O16 2.57(4) no .
O21 O19 3.26(4) no 2_855
O21 C46 3.48(3) no 1_655
O21 C49 3.50(3) no 2_855
O22 O11 3.161(16) no .
O22 C29 3.294(6) no .
O22 C30 3.567(6) no .
O22 C41 3.584(8) no 2_756
N4 O5 3.421(5) no 1_455
N5 O5 3.212(5) no 1_455
N10 O7 3.407(7) no 1_455
N11 O3 3.568(6) no 2_755
C1 C47 3.584(8) no .
C2 O6 3.589(6) no 1_455
C3 O1 3.303(7) no .
C3 O17 3.244(11) no .
C5 O1 3.392(8) no .
C5 O2 3.377(7) no .
C6 O4 3.451(7) no 2_765
C6 O14 3.432(13) no 1_455
C7 O5 3.287(6) no 1_455
C8 O5 3.410(5) no 1_455
C10 O10 3.216(8) no 2_766
C10 C69 3.577(6) no 2_656
C11 O9 3.365(7) no 1_455
C11 C70 3.554(6) no 2_656
C12 O9 3.387(8) no 1_455
C13 C21 3.595(6) no 1_455
C13 C25 3.437(7) no 1_455
C13 C26 3.276(6) no 1_455
C14 O13 3.462(10) no 1_455
C16 C70 3.524(5) no 2_656
C17 O13 3.447(8) no .
C17 O17 3.454(12) no .
C17 O18 3.391(18) no .
C19 O5 3.287(7) no 1_455
C21 C13 3.595(6) no 1_655
C21 C68 3.567(7) no 1_655
C21 C69 3.511(6) no 1_655
C21 C70 3.557(6) no 1_655
C22 C70 3.455(6) no 1_655
C22 C71 3.323(6) no 1_655
C23 O7 3.382(7) no .
C23 C64 3.510(6) no 1_655
C23 C71 3.535(5) no 1_655
C24 O13 3.483(7) no .
C24 O18 3.371(15) no .
C24 C66 3.527(7) no 1_655
C25 C13 3.437(7) no 1_655
C26 C13 3.276(6) no 1_655
C26 C67 3.493(7) no 1_655
C27 O2 3.288(6) no 2_765
C27 O4 3.361(6) no 2_765
C29 O22 3.294(6) no .
C30 O9 3.584(8) no .
C30 O12 3.509(12) no .
C30 O22 3.567(6) no .
C31 O12 3.305(10) no .
C31 C54 3.571(6) no 1_665
C31 C61 3.512(6) no 1_665
C32 C55 3.491(6) no 1_665
C32 C56 3.313(6) no 1_665
C32 C62 3.519(6) no 1_665
C33 C56 3.445(6) no 1_665
C33 C62 3.525(6) no 1_665
C34 O2 3.442(7) no 2_765
C34 C57 3.371(6) no 1_665
C35 C57 3.585(5) no 1_665
C35 C58 3.594(6) no 1_665
C36 C61 3.514(5) no 1_665
C38 O3 3.382(6) no 2_755
C38 O4 3.480(7) no 2_755
C39 O10 3.384(7) no 2_756
C40 O10 3.421(7) no 1_445
C41 O22 3.584(8) no 2_756
C41 C73 3.518(11) no 2_756
C42 O6 3.436(8) no 1_455
C42 O7 3.515(7) no 1_455
C43 O3 3.301(8) no 2_755
C45 O7 3.587(8) no 1_455
C45 O18 3.123(17) no 1_455
C46 O14 3.573(11) no 1_455
C46 O18 3.200(17) no 1_455
C46 O21 3.48(3) no 1_455
C47 O3 3.379(6) no .
C47 C1 3.584(8) no .
C48 O1 3.440(9) no .
C48 O3 3.270(6) no .
C49 O17 3.208(13) no .
C49 O21 3.50(3) no 2_855
C53 O9 3.450(6) no 1_445
C54 C31 3.571(6) no 1_445
C55 O19 3.43(3) no 1_455
C55 C32 3.491(6) no 1_445
C56 O1 3.218(7) no 2_755
C56 O17 3.491(10) no 2_755
C56 C32 3.313(6) no 1_445
C56 C33 3.445(6) no 1_445
C57 O1 3.359(6) no 2_755
C57 O15 3.273(12) no 2_755
C57 O16 3.527(9) no 2_755
C57 C34 3.371(6) no 1_445
C57 C35 3.585(5) no 1_445
C58 O15 3.435(10) no 1_445
C58 O15 3.417(11) no 2_755
C58 C35 3.594(6) no 1_445
C59 O15 3.450(11) no 1_445
C61 O1 3.525(5) no 2_755
C61 O4 3.599(6) no 2_755
C61 C31 3.512(6) no 1_445
C61 C36 3.514(5) no 1_445
C62 O1 3.065(6) no 2_755
C62 C32 3.519(6) no 1_445
C62 C33 3.525(6) no 1_445
C63 O8 3.564(8) no 1_455
C64 C23 3.510(6) no 1_455
C66 C24 3.527(7) no 1_455
C67 O6 3.391(8) no 1_355
C67 C26 3.493(7) no 1_455
C68 O5 3.381(7) no 2_756
C68 C21 3.567(7) no 1_455
C69 O5 3.254(6) no 2_756
C69 C10 3.577(6) no 2_656
C69 C21 3.511(6) no 1_455
C70 C11 3.554(6) no 2_656
C70 C16 3.524(5) no 2_656
C70 C21 3.557(6) no 1_455
C70 C22 3.455(6) no 1_455
C71 C22 3.323(6) no 1_455
C71 C23 3.535(5) no 1_455
C73 C41 3.518(11) no 2_756
Cd1 H2A 3.0629 no .
Cd1 H4A 3.1198 no .
Cd1 H6A 3.1585 no .
Cd1 H7A 3.4870 no .
Cd1 H9 3.2374 no .
Cd1 H19 3.2867 no .
Cd1 H29 3.2833 no .
Cd2 H38A 3.1640 no .
Cd2 H40A 3.1418 no .
Cd2 H42A 3.1041 no .
Cd2 H43A 3.5949 no .
Cd2 H45 3.2209 no .
Cd2 H53A 3.4227 no .
Cd2 H55 3.2564 no .
Cd2 H63A 3.4111 no .
Cd2 H65 3.2771 no .
N1 H2A 2.7883 no .
N1 H2B 3.3456 no .
N1 H3A 3.3318 no .
N1 H5A 2.7643 no .
N1 H5B 3.3273 no .
N2 H1A 2.8035 no .
N2 H1B 3.3535 no .
N2 H4A 2.7346 no .
N2 H4B 3.3266 no .
N2 H5A 3.3291 no .
N3 H1A 3.3856 no .
N3 H3A 2.7734 no .
N3 H3B 3.3543 no .
N3 H6A 2.7630 no .
N3 H6B 3.3325 no .
N4 H6A 2.9988 no .
N4 H7A 2.8692 no .
N4 H7B 3.1929 no .
N4 H10 3.2458 no .
N4 H19 3.2366 no .
N5 H2A 2.9395 no .
N5 H17A 3.0399 no .
N5 H17B 3.0879 no .
N5 H20 3.2418 no .
N5 H29 3.2199 no .
N6 H4A 2.9791 no .
N6 H9 3.1477 no .
N6 H27A 3.0106 no .
N6 H27B 3.1105 no .
N6 H30 3.2449 no .
N7 H38A 2.7413 no .
N7 H38B 3.3113 no .
N7 H39A 3.3714 no .
N7 H41A 2.7893 no .
N7 H41B 3.3477 no .
N8 H37A 2.7715 no .
N8 H37B 3.3292 no .
N8 H40A 2.7934 no .
N8 H40B 3.3362 no .
N8 H41A 3.3740 no .
N9 H37A 3.3531 no .
N9 H39A 2.8067 no .
N9 H39B 3.3454 no .
N9 H42A 2.7724 no .
N9 H42B 3.3398 no .
N10 H42A 2.8891 no .
N10 H43A 2.9929 no .
N10 H43B 3.1313 no .
N10 H46 3.2378 no .
N10 H55 3.1132 no .
N11 H38A 2.9311 no .
N11 H53A 2.8561 no .
N11 H53B 3.2058 no .
N11 H56 3.2466 no .
N11 H65 3.2144 no .
N12 H40A 2.8942 no .
N12 H45 3.2609 no .
N12 H63A 2.8356 no .
N12 H63B 3.1948 no .
N12 H66 3.2428 no .
C1 H3A 2.6159 no .
C1 H5A 2.7764 no .
C1 H6A 3.3086 no .
C1 H6B 2.6529 no .
C1 H7A 2.4756 no .
C1 H7B 2.8256 no .
C2 H3A 2.4319 no .
C2 H3B 3.0337 no .
C2 H5A 3.5343 no .
C2 H7A 3.2061 no .
C2 H17A 3.2318 no .
C2 H17B 2.4622 no .
C3 H1A 2.7954 no .
C3 H2A 3.3072 no .
C3 H2B 2.6604 no .
C3 H5A 2.5770 no .
C3 H17A 2.4044 no .
C3 H17B 2.8813 no .
C4 H1A 3.5916 no .
C4 H5A 2.4204 no .
C4 H5B 3.0292 no .
C4 H17A 3.1216 no .
C4 H27A 3.2319 no .
C4 H27B 2.4533 no .
C5 H1A 2.6345 no .
C5 H3A 2.7355 no .
C5 H4A 3.3107 no .
C5 H4B 2.6646 no .
C5 H27A 2.4221 no .
C5 H27B 2.8774 no .
C6 H1A 2.4297 no .
C6 H1B 3.0401 no .
C6 H3A 3.5158 no .
C6 H7A 3.2400 no .
C6 H7B 2.4805 no .
C6 H27A 3.1488 no .
C7 H1A 3.1651 no .
C7 H1B 2.4103 no .
C7 H2A 3.3286 no .
C7 H6A 2.5224 no .
C7 H6B 2.6619 no .
C7 H14 2.6725 no .
C8 H6A 2.7278 no .
C8 H6B 3.5829 no .
C8 H9 3.1782 no .
C8 H14 2.6973 no .
C9 H19 3.1443 no .
C9 H29 3.5564 no .
C10 H11 2.6596 no .
C11 H10 2.6648 no .
C11 H13 3.2598 no .
C12 H14 3.2874 no .
C13 H11 3.2675 no .
C14 H7A 3.3206 no .
C14 H7B 2.6235 no .
C14 H12 3.2824 no .
C15 H7A 2.9784 no .
C15 H7B 2.6601 no .
C15 H10 3.3005 no .
C15 H11 3.3104 no .
C15 H13 3.2786 no .
C16 H9 3.2396 no .
C16 H12 3.2825 no .
C16 H14 3.3045 no .
C17 H2A 2.5684 no .
C17 H2B 2.6882 no .
C17 H3A 3.1784 no .
C17 H3B 2.4116 no .
C17 H4A 3.2156 no .
C17 H24 2.6135 no .
C18 H2A 2.9658 no .
C18 H19 3.1738 no .
C18 H24 2.6932 no .
C19 H9 3.5514 no .
C19 H29 3.0307 no .
C20 H21 2.6903 no .
C21 H20 2.6905 no .
C21 H23 3.2474 no .
C22 H24 3.2651 no .
C23 H21 3.2577 no .
C24 H17A 2.8466 no .
C24 H17B 2.8702 no .
C24 H22 3.2555 no .
C25 H17A 2.7640 no .
C25 H17B 2.7579 no .
C25 H20 3.2859 no .
C25 H21 3.3017 no .
C25 H23 3.2643 no .
C26 H19 3.2502 no .
C26 H22 3.2639 no .
C26 H24 3.2925 no .
C27 H4A 2.5708 no .
C27 H4B 2.6766 no .
C27 H5A 3.1764 no .
C27 H5B 2.4189 no .
C27 H6A 3.2629 no .
C27 H34 2.5764 no .
C28 H4A 2.9420 no .
C28 H29 3.1694 no .
C28 H34 2.6857 no .
C29 H9 2.9361 no .
C30 H31 2.6876 no .
C31 H30 2.6831 no .
C31 H33 3.2495 no .
C32 H34 3.2706 no .
C33 H31 3.2588 no .
C34 H27A 2.9016 no .
C34 H27B 2.7373 no .
C34 H32 3.2608 no .
C35 H27A 2.7832 no .
C35 H27B 2.6973 no .
C35 H30 3.2802 no .
C35 H31 3.3013 no .
C35 H33 3.2667 no .
C36 H29 3.2498 no .
C36 H32 3.2682 no .
C36 H34 3.3109 no .
C37 H39A 2.6347 no .
C37 H41A 2.7968 no .
C37 H42A 3.3090 no .
C37 H42B 2.6631 no .
C37 H43A 2.4323 no .
C37 H43B 2.8445 no .
C38 H39A 2.4267 no .
C38 H39B 3.0330 no .
C38 H41A 3.5727 no .
C38 H43A 3.1282 no .
C38 H53A 3.2544 no .
C38 H53B 2.5222 no .
C39 H37A 2.7848 no .
C39 H38A 3.3068 no .
C39 H38B 2.6437 no .
C39 H41A 2.6613 no .
C39 H53A 2.4872 no .
C39 H53B 2.7814 no .
C40 H37A 3.5441 no .
C40 H41A 2.4360 no .
C40 H41B 3.0494 no .
C40 H53A 3.1566 no .
C40 H63A 3.2785 no .
C40 H63B 2.5498 no .
C41 H37A 2.6298 no .
C41 H39A 2.8322 no .
C41 H40A 3.3178 no .
C41 H40B 2.6522 no .
C41 H63A 2.5271 no .
C41 H63B 2.7890 no .
C42 H37A 2.4373 no .
C42 H37B 3.0370 no .
C42 H39A 3.5973 no .
C42 H43A 3.2349 no .
C42 H43B 2.4618 no .
C42 H63A 3.1938 no .
C43 H37A 3.1672 no .
C43 H37B 2.4065 no .
C43 H38A 3.2389 no .
C43 H42A 2.5390 no .
C43 H42B 2.6700 no .
C43 H50 2.6071 no .
C44 H42A 2.8343 no .
C44 H45 3.1605 no .
C44 H50 2.6878 no .
C45 H55 2.9771 no .
C46 H47 2.6673 no .
C47 H46 2.6761 no .
C47 H49 3.2287 no .
C48 H50 3.2522 no .
C49 H47 3.2338 no .
C50 H43A 3.0031 no .
C50 H43B 2.7385 no .
C50 H48 3.2511 no .
C51 H43A 2.8350 no .
C51 H43B 2.7038 no .
C51 H46 3.2747 no .
C51 H47 3.2860 no .
C51 H49 3.2688 no .
C52 H45 3.2495 no .
C52 H48 3.2633 no .
C52 H50 3.2723 no .
C53 H38A 2.5318 no .
C53 H38B 2.6765 no .
C53 H39A 3.1660 no .
C53 H39B 2.4075 no .
C53 H40A 3.2974 no .
C53 H60 2.6665 no .
C54 H38A 2.6782 no .
C54 H38B 3.5458 no .
C54 H55 3.1702 no .
C54 H60 2.7018 no .
C55 H65 3.3106 no .
C56 H57 2.6589 no .
C57 H56 2.6678 no .
C57 H59 3.2465 no .
C58 H60 3.2558 no .
C59 H57 3.2556 no .
C60 H53A 3.3398 no .
C60 H53B 2.6049 no .
C60 H58 3.2459 no .
C61 H38A 3.5253 no .
C61 H53A 3.0110 no .
C61 H53B 2.6498 no .
C61 H56 3.2866 no .
C61 H57 3.2914 no .
C61 H59 3.2730 no .
C62 H55 3.2435 no .
C62 H58 3.2568 no .
C62 H60 3.2989 no .
C63 H40A 2.5397 no .
C63 H40B 2.6997 no .
C63 H41A 3.1863 no .
C63 H41B 2.4301 no .
C63 H42A 3.3056 no .
C63 H70 2.6684 no .
C64 H40A 2.6465 no .
C64 H40B 3.5224 no .
C64 H65 3.1748 no .
C64 H70 2.6988 no .
C65 H45 3.3315 no .
C66 H67 2.6729 no .
C67 H66 2.6845 no .
C67 H69 3.2489 no .
C68 H70 3.2508 no .
C69 H67 3.2543 no .
C70 H63A 3.3301 no .
C70 H63B 2.6049 no .
C70 H68 3.2458 no .
C71 H40A 3.5097 no .
C71 H63A 2.9902 no .
C71 H63B 2.6338 no .
C71 H66 3.2991 no .
C71 H67 3.3002 no .
C71 H69 3.2764 no .
C72 H65 3.2549 no .
C72 H68 3.2637 no .
C72 H70 3.2947 no .
H1A H2A 2.8657 no .
H1A H2B 2.3244 no .
H1A H3A 2.1053 no .
H1A H3B 3.5775 no .
H1A H5A 2.1160 no .
H1A H5B 3.4695 no .
H1A H6A 3.3977 no .
H1A H6B 2.4342 no .
H1A H7A 3.3515 no .
H1A H7B 3.3440 no .
H1B H2A 2.3224 no .
H1B H2B 2.4025 no .
H1B H3A 3.4652 no .
H1B H5A 3.5838 no .
H1B H6B 2.9790 no .
H1B H7A 2.1817 no .
H1B H7B 2.5977 no .
H2A H3A 3.3993 no .
H2A H7A 2.8660 no .
H2A H17A 3.5105 no .
H2A H17B 2.5255 no .
H2B H3A 2.4661 no .
H2B H3B 2.9707 no .
H2B H17A 3.3882 no .
H2B H17B 2.3679 no .
H3A H4A 2.8680 no .
H3A H4B 2.3413 no .
H3A H5A 2.0398 no .
H3A H5B 3.5207 no .
H3A H17A 3.2850 no .
H3A H17B 3.4270 no .
H3B H4A 2.3373 no .
H3B H4B 2.3899 no .
H3B H5A 3.4096 no .
H3B H17A 2.0887 no .
H3B H17B 2.6913 no .
H4A H5A 3.3890 no .
H4A H17A 2.7757 no .
H4A H27A 3.5154 no .
H4A H27B 2.5346 no .
H4B H5A 2.4612 no .
H4B H5B 2.9676 no .
H4B H27A 3.3871 no .
H4B H27B 2.3477 no .
H5A H6A 2.8563 no .
H5A H6B 2.3160 no .
H5A H27A 3.2978 no .
H5A H27B 3.4107 no .
H5B H6A 2.3148 no .
H5B H6B 2.3885 no .
H5B H27A 2.1108 no .
H5B H27B 2.6839 no .
H6A H7A 3.4789 no .
H6A H7B 2.5728 no .
H6A H27A 2.8134 no .
H6B H7A 3.4401 no .
H6B H7B 2.3682 no .
H7A H14 2.9590 no .
H7B H14 2.0565 no .
H9 H10 2.2987 no .
H9 H19 2.8098 no .
H9 H29 2.7199 no .
H10 H11 2.5024 no .
H11 H12 2.3105 no .
H12 H13 2.3570 no .
H13 H14 2.3267 no .
H17A H24 2.3910 no .
H17B H24 2.3749 no .
H19 H20 2.2868 no .
H19 H29 2.9373 no .
H20 H21 2.5418 no .
H21 H22 2.2903 no .
H22 H23 2.3488 no .
H23 H24 2.3092 no .
H27A H34 2.4431 no .
H27B H34 2.2408 no .
H29 H30 2.2949 no .
H30 H31 2.5382 no .
H31 H32 2.3040 no .
H32 H33 2.3336 no .
H33 H34 2.3194 no .
H37A H38A 2.8542 no .
H37A H38B 2.3135 no .
H37A H39A 2.1204 no .
H37A H39B 3.5871 no .
H37A H41A 2.1180 no .
H37A H41B 3.4766 no .
H37A H42A 3.4038 no .
H37A H42B 2.4643 no .
H37A H43A 3.3155 no .
H37A H43B 3.3828 no .
H37B H38A 2.3098 no .
H37B H38B 2.3894 no .
H37B H39A 3.4725 no .
H37B H41A 3.5866 no .
H37B H42B 2.9758 no .
H37B H43A 2.1336 no .
H37B H43B 2.6365 no .
H38A H39A 3.3951 no .
H38A H43A 2.7776 no .
H38A H53A 3.4846 no .
H38A H53B 2.6344 no .
H38B H39A 2.4279 no .
H38B H39B 2.9627 no .
H38B H53A 3.4804 no .
H38B H53B 2.4112 no .
H39A H40A 2.8542 no .
H39A H40B 2.3022 no .
H39A H41A 2.1676 no .
H39A H53A 3.3787 no .
H39A H53B 3.3217 no .
H39B H40A 2.3009 no .
H39B H40B 2.4058 no .
H39B H41A 3.5133 no .
H39B H53A 2.2287 no .
H39B H53B 2.5299 no .
H40A H41A 3.4034 no .
H40A H53A 2.8010 no .
H40A H63A 3.4923 no .
H40A H63B 2.6568 no .
H40B H41A 2.4299 no .
H40B H41B 2.9787 no .
H40B H63A 3.5152 no .
H40B H63B 2.4447 no .
H41A H42A 2.8648 no .
H41A H42B 2.3258 no .
H41A H63A 3.4176 no .
H41A H63B 3.3302 no .
H41B H42A 2.3233 no .
H41B H42B 2.4011 no .
H41B H63A 2.2765 no .
H41B H63B 2.5342 no .
H42A H43A 3.4922 no .
H42A H43B 2.5416 no .
H42A H63A 2.8244 no .
H42B H43A 3.4148 no .
H42B H43B 2.3573 no .
H43A H50 2.5748 no .
H43B H50 2.2053 no .
H45 H46 2.2904 no .
H45 H55 2.8850 no .
H45 H65 3.0567 no .
H46 H47 2.5169 no .
H47 H48 2.2974 no .
H48 H49 2.3343 no .
H49 H50 2.3103 no .
H53A H60 2.9543 no .
H53B H60 2.0461 no .
H55 H56 2.2960 no .
H55 H65 3.0826 no .
H56 H57 2.5071 no .
H57 H58 2.2964 no .
H58 H59 2.3399 no .
H59 H60 2.3012 no .
H63A H70 2.9666 no .
H63B H70 2.0409 no .
H65 H66 2.2926 no .
H66 H67 2.5265 no .
H67 H68 2.3074 no .
H68 H69 2.3331 no .
H69 H70 2.3061 no .
Cl1 H5A 3.0482 no .
Cl1 H27A 2.9166 no 2_765
Cl1 H34 3.4811 no 2_765
Cl1 H38A 3.1080 no 2_755
Cl1 H47 3.1902 no .
Cl1 H48 3.2361 no .
Cl2 H2A 3.0380 no 1_655
Cl2 H7A 3.2091 no 1_655
Cl2 H42A 2.9346 no 1_655
Cl2 H63A 3.3251 no 1_655
Cl2 H67 3.3706 no 1_755
Cl2 H68 3.5370 no 2_756
Cl2 H69 3.4235 no 2_756
Cl3 H10 3.4583 no 2_766
Cl3 H30 3.0623 no .
Cl3 H31 3.5439 no .
Cl3 H39A 3.4016 no 2_756
Cl3 H40A 3.1227 no 1_665
Cl3 H40B 3.3882 no 2_756
Cl3 H53A 3.4024 no 1_665
Cl4 H3B 3.2504 no .
Cl4 H6B 3.3994 no 1_655
Cl4 H7B 3.3727 no 1_655
Cl4 H17A 3.1387 no .
Cl4 H34 3.4797 no 2_865
Cl4 H46 3.3118 no 1_655
Cl4 H57 3.1160 no 2_755
Cl4 H59 3.4019 no 1_665
Cl5 H3B 3.5180 no .
Cl5 H17B 3.2981 no .
Cl5 H45 3.2839 no 1_655
Cl5 H46 3.2059 no 1_655
Cl5 H49 3.4898 no .
Cl5 H56 3.3567 no 2_755
O1 H1A 3.0223 no .
O1 H3A 2.4252 no .
O1 H3B 3.5797 no .
O1 H4B 3.3347 no .
O1 H5A 2.4256 no .
O1 H47 3.4084 no .
O1 H48 2.8581 no .
O1 H56 3.4485 no 2_755
O1 H57 3.5851 no 2_755
O2 H1A 3.0074 no .
O2 H5A 2.7189 no .
O2 H5B 3.4215 no .
O2 H5B 3.1072 no 2_765
O2 H6B 2.9579 no .
O2 H27A 2.4676 no 2_765
O2 H27B 3.2417 no 2_765
O2 H34 2.6569 no 2_765
O2 H47 2.8420 no .
O3 H34 3.4744 no 2_765
O3 H37B 3.4773 no 2_755
O3 H38A 2.4534 no 2_755
O3 H43A 2.4445 no 2_755
O3 H47 2.8015 no .
O3 H48 2.5787 no .
O4 H5B 3.1137 no 2_765
O4 H6A 2.6318 no 2_765
O4 H27A 2.4029 no 2_765
O4 H38A 2.6726 no 2_755
O4 H38B 3.4055 no 2_755
O5 H2A 2.8278 no 1_655
O5 H7A 2.5438 no 1_655
O5 H19 3.1315 no 1_655
O5 H68 2.8175 no 2_756
O5 H69 2.5560 no 2_756
O6 H2A 2.6503 no 1_655
O6 H42A 2.7140 no 1_655
O6 H42B 3.2784 no 1_655
O6 H66 2.9584 no 1_755
O6 H67 2.4871 no 1_755
O7 H1B 3.3398 no 1_655
O7 H2A 3.1390 no 1_655
O7 H7A 2.7831 no 1_655
O7 H22 3.4133 no .
O7 H23 2.5498 no .
O7 H42A 2.5421 no 1_655
O7 H63A 2.9037 no 1_655
O8 H20 2.7225 no 2_856
O8 H21 3.1291 no 2_856
O8 H22 3.2768 no .
O8 H41B 2.9210 no 1_655
O8 H42A 3.1318 no 1_655
O8 H63A 2.6514 no 1_655
O8 H67 3.3029 no 1_755
O8 H68 3.2192 no 2_756
O8 H69 3.3392 no 2_756
O9 H11 2.8742 no 1_655
O9 H12 2.9127 no 1_655
O9 H30 2.6552 no .
O9 H39B 2.9100 no 1_665
O9 H40A 3.0456 no 1_665
O9 H40B 2.7248 no 2_756
O9 H53A 2.5120 no 1_665
O10 H10 2.3125 no 2_766
O10 H11 2.9335 no 2_766
O10 H39A 3.0382 no 2_756
O10 H39B 2.8794 no 2_756
O10 H40A 2.5877 no 1_665
O10 H40B 3.4095 no 1_665
O10 H40B 3.5276 no 2_756
O11 H10 3.4968 no 2_766
O11 H30 3.3334 no .
O11 H39A 2.8567 no 2_756
O11 H40B 3.2751 no 2_756
O11 H41A 3.1349 no 2_756
O12 H30 2.7432 no .
O12 H31 2.4650 no .
O12 H40A 3.5066 no 1_665
O12 H53A 3.4633 no 1_665
O13 H3B 3.3487 no .
O13 H4A 3.5287 no .
O13 H6B 3.5128 no 1_655
O13 H7B 2.6931 no 1_655
O13 H14 2.5685 no 1_655
O13 H17A 2.4741 no .
O13 H24 2.9913 no .
O13 H59 2.8109 no 1_665
O14 H1A 3.3521 no 1_655
O14 H1B 3.2703 no 1_655
O14 H6B 2.5055 no 1_655
O14 H7B 3.0409 no 1_655
O14 H34 3.0433 no 2_865
O14 H46 2.7540 no 1_655
O14 H47 3.2879 no 1_655
O15 H3B 3.3163 no .
O15 H4A 3.2685 no .
O15 H4B 3.5705 no .
O15 H6B 3.5870 no 1_655
O15 H27B 2.8911 no 2_865
O15 H34 3.2202 no 2_865
O15 H57 2.5985 no 2_755
O15 H58 2.9013 no 1_665
O15 H58 2.8933 no 2_755
O15 H59 2.9325 no 1_665
O16 H3B 2.6215 no .
O16 H17A 2.9583 no .
O16 H33 3.5347 no 2_865
O16 H34 3.5560 no 2_865
O16 H46 3.0175 no 1_655
O16 H56 3.4422 no 2_755
O16 H57 2.6086 no 2_755
O17 H2B 3.1078 no .
O17 H3A 3.2620 no .
O17 H3B 2.5398 no .
O17 H17A 3.3442 no .
O17 H17B 2.8985 no .
O17 H49 2.7722 no .
O17 H56 2.5755 no 2_755
O17 H57 3.4702 no 2_755
O18 H3B 3.5228 no .
O18 H17A 3.0152 no .
O18 H17B 2.8213 no .
O18 H24 2.4252 no .
O18 H45 2.4628 no 1_655
O18 H46 2.6389 no 1_655
O19 H32 3.0888 no 1_545
O19 H45 3.4124 no 1_655
O19 H49 3.0785 no .
O19 H49 3.5483 no 2_855
O19 H50 3.5762 no .
O19 H55 2.7646 no 1_655
O19 H56 3.4099 no 1_655
O19 H65 3.3729 no 1_655
O20 H17B 3.1533 no .
O20 H24 3.4926 no .
O20 H45 3.1132 no 1_655
O20 H46 3.5736 no 1_655
O20 H49 3.3658 no .
O20 H55 3.3054 no 1_655
O20 H65 3.3556 no 1_655
O21 H33 2.8417 no 2_865
O21 H46 2.8864 no 1_655
O21 H49 2.6941 no 2_855
O21 H56 3.0240 no 2_755
O22 H9 3.1630 no .
O22 H12 2.7673 no 1_655
O22 H19 3.1346 no .
O22 H20 3.4694 no .
O22 H29 2.5693 no .
O22 H30 3.1482 no .
O22 H41A 3.1853 no 2_756
O22 H41B 3.0309 no 2_756
N4 H69 3.5689 no 2_656
N5 H13 3.1054 no 1_655
N11 H31 3.5598 no 1_445
N12 H23 3.3792 no 1_455
C3 H57 3.2030 no 2_755
C4 H57 3.3926 no 2_755
C4 H58 3.2963 no 1_665
C5 H5B 3.4476 no 2_765
C8 H69 3.3789 no 2_656
C9 H38B 3.0635 no 1_565
C10 H38B 2.9663 no 1_565
C10 H39A 3.4867 no 1_565
C10 H39B 3.2779 no 1_565
C10 H53B 3.3320 no 1_565
C10 H69 3.4621 no 2_656
C11 H39B 3.0928 no 1_565
C11 H40B 3.3852 no 2_656
C11 H53A 3.4608 no 1_565
C11 H53B 2.9616 no 1_565
C11 H60 3.3935 no 1_565
C11 H63B 3.1929 no 2_656
C11 H70 2.9378 no 2_656
C12 H29 3.2899 no 1_455
C12 H30 3.5574 no 1_455
C12 H53B 3.4575 no 1_565
C12 H60 3.1408 no 1_565
C12 H63B 3.3694 no 2_656
C12 H70 3.3558 no 2_656
C13 H29 3.2291 no 1_455
C13 H59 3.4262 no 1_565
C13 H60 2.8586 no 1_565
C14 H59 3.2592 no 1_565
C14 H60 2.8917 no 1_565
C15 H53B 3.4976 no 1_565
C15 H60 3.1653 no 1_565
C15 H69 3.2655 no 2_656
C16 H38B 3.5859 no 1_565
C16 H39B 3.4846 no 1_565
C16 H53B 2.9475 no 1_565
C16 H60 3.3917 no 1_565
C16 H69 3.3016 no 2_656
C16 H70 3.1553 no 2_656
C18 H13 3.0096 no 1_655
C19 H13 3.1508 no 1_655
C19 H68 3.2088 no 2_656
C20 H13 3.0571 no 1_655
C20 H68 3.5319 no 2_656
C21 H13 3.5575 no 1_655
C21 H70 3.3817 no 2_756
C22 H63A 3.5319 no 1_655
C22 H69 3.4168 no 2_756
C23 H14 3.2322 no 1_655
C23 H45 3.5860 no 1_655
C24 H13 3.5782 no 1_655
C24 H14 3.0847 no 1_655
C25 H13 2.8711 no 1_655
C25 H14 3.3830 no 1_655
C26 H13 2.8677 no 1_655
C29 H12 3.3705 no 1_655
C29 H13 3.1121 no 1_655
C30 H12 3.4990 no 1_655
C31 H37B 3.0967 no 1_565
C31 H65 3.5967 no 1_665
C32 H37B 3.3625 no 1_565
C32 H43A 3.3977 no 1_565
C32 H43B 3.0312 no 1_565
C32 H50 3.1343 no 1_565
C32 H56 3.5637 no 1_665
C32 H65 3.3729 no 1_665
C33 H37B 3.5055 no 1_565
C33 H43A 3.1188 no 1_565
C33 H43B 3.3601 no 1_565
C33 H50 2.9197 no 1_565
C33 H56 3.4126 no 1_665
C34 H37B 3.4221 no 1_565
C34 H43A 3.4822 no 1_565
C34 H57 3.3953 no 1_665
C35 H37B 3.1596 no 1_565
C36 H37B 2.9789 no 1_565
C39 H10 3.2412 no 1_545
C39 H11 3.5038 no 1_545
C40 H11 3.3339 no 2_656
C45 H23 3.4133 no 1_455
C46 H1B 3.0090 no .
C47 H1A 3.1024 no .
C47 H1B 3.2530 no .
C47 H2B 3.4780 no .
C48 H1A 3.5714 no .
C48 H2B 3.4238 no .
C49 H2B 3.3391 no .
C50 H2B 3.3335 no .
C50 H33 3.1692 no 1_545
C51 H2B 3.4224 no .
C52 H1A 3.5299 no .
C52 H1B 2.9941 no .
C52 H2B 3.4832 no .
C54 H31 3.4452 no 1_445
C55 H32 3.2641 no 1_445
C55 H48 3.1066 no 2_755
C56 H32 3.3613 no 1_445
C56 H33 3.5904 no 1_445
C56 H48 3.2484 no 2_755
C57 H3B 3.2973 no 2_755
C57 H4B 3.0439 no 2_755
C57 H34 3.5250 no 1_445
C58 H4A 3.1912 no 1_445
C58 H4B 2.9990 no 2_755
C58 H27B 3.2315 no 1_445
C59 H4A 3.1884 no 1_445
C64 H23 3.3769 no 1_455
C65 H31 3.4343 no 1_445
C65 H32 3.4210 no 1_445
C68 H19 3.2860 no 2_656
C68 H21 3.4715 no 1_455
C69 H21 3.2465 no 1_455
C69 H22 3.3550 no 2_756
C70 H11 3.5954 no 2_656
C70 H21 3.5103 no 1_455
C70 H21 3.5657 no 2_756
C70 H22 3.3559 no 1_455
C71 H22 3.4459 no 1_455
C73 H9 3.1774 no .
C73 H19 3.1520 no .
C73 H20 3.5813 no .
C73 H41A 3.1986 no 2_756
C73 H41B 2.9784 no 2_756
H1A O1 3.0223 no .
H1A O2 3.0074 no .
H1A O14 3.3521 no 1_455
H1A C47 3.1024 no .
H1A C48 3.5714 no .
H1A C52 3.5299 no .
H1A H47 3.0050 no .
H1B O7 3.3398 no 1_455
H1B O14 3.2703 no 1_455
H1B C46 3.0090 no .
H1B C47 3.2530 no .
H1B C52 2.9941 no .
H1B H46 3.0748 no .
H1B H47 3.3337 no .
H2A Cl2 3.0380 no 1_455
H2A O5 2.8278 no 1_455
H2A O6 2.6503 no 1_455
H2A O7 3.1390 no 1_455
H2B O17 3.1078 no .
H2B C47 3.4780 no .
H2B C48 3.4238 no .
H2B C49 3.3391 no .
H2B C50 3.3335 no .
H2B C51 3.4224 no .
H2B C52 3.4832 no .
H3A O1 2.4252 no .
H3A O17 3.2620 no .
H3A H57 3.2965 no 2_755
H3B Cl4 3.2504 no .
H3B Cl5 3.5180 no .
H3B O1 3.5797 no .
H3B O13 3.3487 no .
H3B O15 3.3163 no .
H3B O16 2.6215 no .
H3B O17 2.5398 no .
H3B O18 3.5228 no .
H3B C57 3.2973 no 2_755
H3B H56 3.5116 no 2_755
H3B H57 2.5575 no 2_755
H4A O13 3.5287 no .
H4A O15 3.2685 no .
H4A C58 3.1912 no 1_665
H4A C59 3.1884 no 1_665
H4A H58 2.7180 no 1_665
H4A H59 2.7140 no 1_665
H4B O1 3.3347 no .
H4B O15 3.5705 no .
H4B C57 3.0439 no 2_755
H4B C58 2.9990 no 2_755
H4B H57 2.8383 no 2_755
H4B H58 2.9786 no 1_665
H4B H58 2.7460 no 2_755
H5A Cl1 3.0482 no .
H5A O1 2.4256 no .
H5A O2 2.7189 no .
H5A H5B 3.5168 no 2_765
H5B O2 3.4215 no .
H5B O2 3.1072 no 2_765
H5B O4 3.1137 no 2_765
H5B C5 3.4476 no 2_765
H5B H5A 3.5168 no 2_765
H5B H5B 2.6458 no 2_765
H5B H6B 3.5590 no 2_765
H6A O4 2.6318 no 2_765
H6B Cl4 3.3994 no 1_455
H6B O2 2.9579 no .
H6B O13 3.5128 no 1_455
H6B O14 2.5055 no 1_455
H6B O15 3.5870 no 1_455
H6B H5B 3.5590 no 2_765
H7A Cl2 3.2091 no 1_455
H7A O5 2.5438 no 1_455
H7A O7 2.7831 no 1_455
H7A H23 3.2088 no 1_455
H7B Cl4 3.3727 no 1_455
H7B O13 2.6931 no 1_455
H7B O14 3.0409 no 1_455
H9 O22 3.1630 no .
H9 C73 3.1774 no .
H9 H38B 3.1459 no 1_565
H10 Cl3 3.4583 no 2_766
H10 O10 2.3125 no 2_766
H10 O11 3.4968 no 2_766
H10 C39 3.2412 no 1_565
H10 H38B 3.0306 no 1_565
H10 H39A 2.8659 no 1_565
H10 H39B 2.7666 no 1_565
H10 H53B 3.5398 no 1_565
H11 O9 2.8742 no 1_455
H11 O10 2.9335 no 2_766
H11 C39 3.5038 no 1_565
H11 C40 3.3339 no 2_656
H11 C70 3.5954 no 2_656
H11 H39B 2.5407 no 1_565
H11 H40A 3.2164 no 2_656
H11 H40B 2.5927 no 2_656
H11 H53A 3.3512 no 1_565
H11 H53B 3.1887 no 1_565
H11 H63B 2.8874 no 2_656
H11 H70 3.0775 no 2_656
H12 O9 2.9127 no 1_455
H12 O22 2.7673 no 1_455
H12 C29 3.3705 no 1_455
H12 C30 3.4990 no 1_455
H12 H29 2.7699 no 1_455
H12 H30 3.0294 no 1_455
H12 H40B 3.2949 no 2_656
H12 H63B 3.2186 no 2_656
H13 N5 3.1054 no 1_455
H13 C18 3.0096 no 1_455
H13 C19 3.1508 no 1_455
H13 C20 3.0571 no 1_455
H13 C21 3.5575 no 1_455
H13 C24 3.5782 no 1_455
H13 C25 2.8711 no 1_455
H13 C26 2.8677 no 1_455
H13 C29 3.1121 no 1_455
H13 H29 2.6359 no 1_455
H13 H59 3.2816 no 1_565
H13 H60 3.2370 no 1_565
H14 O13 2.5685 no 1_455
H14 C23 3.2322 no 1_455
H14 C24 3.0847 no 1_455
H14 C25 3.3830 no 1_455
H14 H23 3.5392 no 1_455
H14 H24 3.3331 no 1_455
H14 H59 3.0074 no 1_565
H14 H60 3.3074 no 1_565
H17A Cl4 3.1387 no .
H17A O13 2.4741 no .
H17A O16 2.9583 no .
H17A O17 3.3442 no .
H17A O18 3.0152 no .
H17B Cl5 3.2981 no .
H17B O17 2.8985 no .
H17B O18 2.8213 no .
H17B O20 3.1533 no .
H17B H66 3.5761 no 1_655
H19 O5 3.1315 no 1_455
H19 O22 3.1346 no .
H19 C68 3.2860 no 2_656
H19 C73 3.1520 no .
H19 H68 2.6871 no 2_656
H20 O8 2.7225 no 2_856
H20 O22 3.4694 no .
H20 C73 3.5813 no .
H20 H41B 3.5382 no 2_756
H20 H68 3.5265 no 1_655
H20 H68 3.3050 no 2_656
H21 O8 3.1291 no 2_856
H21 C68 3.4715 no 1_655
H21 C69 3.2465 no 1_655
H21 C70 3.5103 no 1_655
H21 C70 3.5657 no 2_756
H21 H22 2.8231 no 2_856
H21 H63A 3.5721 no 2_756
H21 H63B 3.5563 no 2_756
H21 H69 3.4339 no 1_655
H21 H70 2.9127 no 2_756
H22 O7 3.4133 no .
H22 O8 3.2768 no .
H22 C69 3.3550 no 2_756
H22 C70 3.3559 no 1_655
H22 C71 3.4459 no 1_655
H22 H21 2.8231 no 2_856
H22 H22 3.5769 no 2_856
H22 H63A 3.0312 no 1_655
H22 H69 2.8321 no 2_756
H22 H70 3.3609 no 1_655
H22 H70 3.3994 no 2_756
H23 O7 2.5498 no .
H23 N12 3.3792 no 1_655
H23 C45 3.4133 no 1_655
H23 C64 3.3769 no 1_655
H23 H7A 3.2088 no 1_655
H23 H14 3.5392 no 1_655
H23 H45 2.9345 no 1_655
H23 H63A 3.1614 no 1_655
H24 O13 2.9913 no .
H24 O18 2.4252 no .
H24 O20 3.4926 no .
H24 H14 3.3331 no 1_655
H24 H45 3.0555 no 1_655
H27A Cl1 2.9166 no 2_765
H27A O2 2.4676 no 2_765
H27A O4 2.4029 no 2_765
H27B O2 3.2417 no 2_765
H27B O15 2.8911 no 2_865
H27B C58 3.2315 no 1_665
H27B H58 2.8758 no 1_665
H29 O22 2.5693 no .
H29 C12 3.2899 no 1_655
H29 C13 3.2291 no 1_655
H29 H12 2.7699 no 1_655
H29 H13 2.6359 no 1_655
H30 Cl3 3.0623 no .
H30 O9 2.6552 no .
H30 O11 3.3334 no .
H30 O12 2.7432 no .
H30 O22 3.1482 no .
H30 C12 3.5574 no 1_655
H30 H12 3.0294 no 1_655
H30 H53A 3.2335 no 1_665
H31 Cl3 3.5439 no .
H31 O12 2.4650 no .
H31 N11 3.5598 no 1_665
H31 C54 3.4452 no 1_665
H31 C65 3.4343 no 1_665
H31 H37B 3.5233 no 1_565
H31 H53A 3.2515 no 1_665
H31 H65 3.0999 no 1_665
H32 O19 3.0888 no 1_565
H32 C55 3.2641 no 1_665
H32 C56 3.3613 no 1_665
H32 C65 3.4210 no 1_665
H32 H43B 2.9340 no 1_565
H32 H50 2.8269 no 1_565
H32 H55 3.3933 no 1_665
H32 H56 3.5511 no 1_665
H32 H65 2.6287 no 1_665
H32 H66 3.5360 no 1_665
H33 O16 3.5347 no 2_865
H33 O21 2.8417 no 2_865
H33 C50 3.1692 no 1_565
H33 C56 3.5904 no 1_665
H33 H43A 3.2186 no 1_565
H33 H43B 3.4663 no 1_565
H33 H49 3.4277 no 1_565
H33 H50 2.4002 no 1_565
H33 H56 3.3098 no 1_665
H34 Cl1 3.4811 no 2_765
H34 Cl4 3.4797 no 2_865
H34 O2 2.6569 no 2_765
H34 O3 3.4744 no 2_765
H34 O14 3.0433 no 2_865
H34 O15 3.2202 no 2_865
H34 O16 3.5560 no 2_865
H34 C57 3.5250 no 1_665
H34 H57 3.3478 no 1_665
H37B O3 3.4773 no 2_755
H37B C31 3.0967 no 1_545
H37B C32 3.3625 no 1_545
H37B C33 3.5055 no 1_545
H37B C34 3.4221 no 1_545
H37B C35 3.1596 no 1_545
H37B C36 2.9789 no 1_545
H37B H31 3.5233 no 1_545
H38A Cl1 3.1080 no 2_755
H38A O3 2.4534 no 2_755
H38A O4 2.6726 no 2_755
H38B O4 3.4055 no 2_755
H38B C9 3.0635 no 1_545
H38B C10 2.9663 no 1_545
H38B C16 3.5859 no 1_545
H38B H9 3.1459 no 1_545
H38B H10 3.0306 no 1_545
H39A Cl3 3.4016 no 2_756
H39A O10 3.0382 no 2_756
H39A O11 2.8567 no 2_756
H39A C10 3.4867 no 1_545
H39A H10 2.8659 no 1_545
H39B O9 2.9100 no 1_445
H39B O10 2.8794 no 2_756
H39B C10 3.2779 no 1_545
H39B C11 3.0928 no 1_545
H39B C16 3.4846 no 1_545
H39B H10 2.7666 no 1_545
H39B H11 2.5407 no 1_545
H40A Cl3 3.1227 no 1_445
H40A O9 3.0456 no 1_445
H40A O10 2.5877 no 1_445
H40A O12 3.5066 no 1_445
H40A H11 3.2164 no 2_656
H40B Cl3 3.3882 no 2_756
H40B O9 2.7248 no 2_756
H40B O10 3.4095 no 1_445
H40B O10 3.5276 no 2_756
H40B O11 3.2751 no 2_756
H40B C11 3.3852 no 2_656
H40B H11 2.5927 no 2_656
H40B H12 3.2949 no 2_656
H41A O11 3.1349 no 2_756
H41A O22 3.1853 no 2_756
H41A C73 3.1986 no 2_756
H41B O8 2.9210 no 1_455
H41B O22 3.0309 no 2_756
H41B C73 2.9784 no 2_756
H41B H20 3.5382 no 2_756
H42A Cl2 2.9346 no 1_455
H42A O6 2.7140 no 1_455
H42A O7 2.5421 no 1_455
H42A O8 3.1318 no 1_455
H42B O6 3.2784 no 1_455
H42B H66 3.3583 no 1_655
H43A O3 2.4445 no 2_755
H43A C32 3.3977 no 1_545
H43A C33 3.1188 no 1_545
H43A C34 3.4822 no 1_545
H43A H33 3.2186 no 1_545
H43B C32 3.0312 no 1_545
H43B C33 3.3601 no 1_545
H43B H32 2.9340 no 1_545
H43B H33 3.4663 no 1_545
H45 Cl5 3.2839 no 1_455
H45 O18 2.4628 no 1_455
H45 O19 3.4124 no 1_455
H45 O20 3.1132 no 1_455
H45 C23 3.5860 no 1_455
H45 H23 2.9345 no 1_455
H45 H24 3.0555 no 1_455
H46 Cl4 3.3118 no 1_455
H46 Cl5 3.2059 no 1_455
H46 O14 2.7540 no 1_455
H46 O16 3.0175 no 1_455
H46 O18 2.6389 no 1_455
H46 O20 3.5736 no 1_455
H46 O21 2.8864 no 1_455
H46 H1B 3.0748 no .
H47 Cl1 3.1902 no .
H47 O1 3.4084 no .
H47 O2 2.8420 no .
H47 O3 2.8015 no .
H47 O14 3.2879 no 1_455
H47 H1A 3.0050 no .
H47 H1B 3.3337 no .
H48 Cl1 3.2361 no .
H48 O1 2.8581 no .
H48 O3 2.5787 no .
H48 C55 3.1066 no 2_755
H48 C56 3.2484 no 2_755
H48 H55 2.8980 no 2_755
H48 H56 3.1695 no 2_755
H49 Cl5 3.4898 no .
H49 O17 2.7722 no .
H49 O19 3.0785 no .
H49 O19 3.5483 no 2_855
H49 O20 3.3658 no .
H49 O21 2.6941 no 2_855
H49 H33 3.4277 no 1_545
H49 H55 3.3293 no 2_755
H49 H56 3.3137 no 2_755
H50 O19 3.5762 no .
H50 C32 3.1343 no 1_545
H50 C33 2.9197 no 1_545
H50 H32 2.8269 no 1_545
H50 H33 2.4002 no 1_545
H53A Cl3 3.4024 no 1_445
H53A O9 2.5120 no 1_445
H53A O12 3.4633 no 1_445
H53A C11 3.4608 no 1_545
H53A H11 3.3512 no 1_545
H53A H30 3.2335 no 1_445
H53A H31 3.2515 no 1_445
H53B C10 3.3320 no 1_545
H53B C11 2.9616 no 1_545
H53B C12 3.4575 no 1_545
H53B C15 3.4976 no 1_545
H53B C16 2.9475 no 1_545
H53B H10 3.5398 no 1_545
H53B H11 3.1887 no 1_545
H55 O19 2.7646 no 1_455
H55 O20 3.3054 no 1_455
H55 H32 3.3933 no 1_445
H55 H48 2.8980 no 2_755
H55 H49 3.3293 no 2_755
H56 Cl5 3.3567 no 2_755
H56 O1 3.4485 no 2_755
H56 O16 3.4422 no 2_755
H56 O17 2.5755 no 2_755
H56 O19 3.4099 no 1_455
H56 O21 3.0240 no 2_755
H56 C32 3.5637 no 1_445
H56 C33 3.4126 no 1_445
H56 H3B 3.5116 no 2_755
H56 H32 3.5511 no 1_445
H56 H33 3.3098 no 1_445
H56 H48 3.1695 no 2_755
H56 H49 3.3137 no 2_755
H57 Cl4 3.1160 no 2_755
H57 O1 3.5851 no 2_755
H57 O15 2.5985 no 2_755
H57 O16 2.6086 no 2_755
H57 O17 3.4702 no 2_755
H57 C3 3.2030 no 2_755
H57 C4 3.3926 no 2_755
H57 C34 3.3953 no 1_445
H57 H3A 3.2965 no 2_755
H57 H3B 2.5575 no 2_755
H57 H4B 2.8383 no 2_755
H57 H34 3.3478 no 1_445
H58 O15 2.9013 no 1_445
H58 O15 2.8933 no 2_755
H58 C4 3.2963 no 1_445
H58 H4A 2.7180 no 1_445
H58 H4B 2.9786 no 1_445
H58 H4B 2.7460 no 2_755
H58 H27B 2.8758 no 1_445
H58 H58 2.6942 no 2_645
H59 Cl4 3.4019 no 1_445
H59 O13 2.8109 no 1_445
H59 O15 2.9325 no 1_445
H59 C13 3.4262 no 1_545
H59 C14 3.2592 no 1_545
H59 H4A 2.7140 no 1_445
H59 H13 3.2816 no 1_545
H59 H14 3.0074 no 1_545
H60 C11 3.3935 no 1_545
H60 C12 3.1408 no 1_545
H60 C13 2.8586 no 1_545
H60 C14 2.8917 no 1_545
H60 C15 3.1653 no 1_545
H60 C16 3.3917 no 1_545
H60 H13 3.2370 no 1_545
H60 H14 3.3074 no 1_545
H63A Cl2 3.3251 no 1_455
H63A O7 2.9037 no 1_455
H63A O8 2.6514 no 1_455
H63A C22 3.5319 no 1_455
H63A H21 3.5721 no 2_756
H63A H22 3.0312 no 1_455
H63A H23 3.1614 no 1_455
H63B C11 3.1929 no 2_656
H63B C12 3.3694 no 2_656
H63B H11 2.8874 no 2_656
H63B H12 3.2186 no 2_656
H63B H21 3.5563 no 2_756
H65 O19 3.3729 no 1_455
H65 O20 3.3556 no 1_455
H65 C31 3.5967 no 1_445
H65 C32 3.3729 no 1_445
H65 H31 3.0999 no 1_445
H65 H32 2.6287 no 1_445
H66 O6 2.9584 no 1_355
H66 H17B 3.5761 no 1_455
H66 H32 3.5360 no 1_445
H66 H42B 3.3583 no 1_455
H67 Cl2 3.3706 no 1_355
H67 O6 2.4871 no 1_355
H67 O8 3.3029 no 1_355
H68 Cl2 3.5370 no 2_756
H68 O5 2.8175 no 2_756
H68 O8 3.2192 no 2_756
H68 C19 3.2088 no 2_656
H68 C20 3.5319 no 2_656
H68 H19 2.6871 no 2_656
H68 H20 3.5265 no 1_455
H68 H20 3.3050 no 2_656
H69 Cl2 3.4235 no 2_756
H69 O5 2.5560 no 2_756
H69 O8 3.3392 no 2_756
H69 N4 3.5689 no 2_656
H69 C8 3.3789 no 2_656
H69 C10 3.4621 no 2_656
H69 C15 3.2655 no 2_656
H69 C16 3.3016 no 2_656
H69 C22 3.4168 no 2_756
H69 H21 3.4339 no 1_455
H69 H22 2.8321 no 2_756
H70 C11 2.9378 no 2_656
H70 C12 3.3558 no 2_656
H70 C16 3.1553 no 2_656
H70 C21 3.3817 no 2_756
H70 H11 3.0775 no 2_656
H70 H21 2.9127 no 2_756
H70 H22 3.3609 no 1_455
H70 H22 3.3994 no 2_756

loop_
_geom_torsion_atom_site_label_1
_geom_torsion_atom_site_label_2
_geom_torsion_atom_site_label_3
_geom_torsion_atom_site_label_4
_geom_torsion
_geom_torsion_publ_flag
N1 Cd1 N2 C2 -34.16(14) no
N1 Cd1 N2 C3 85.2(2) no
N1 Cd1 N2 C17 -151.66(17) no
N2 Cd1 N1 C1 11.21(13) no
N2 Cd1 N1 C6 -109.82(16) no
N2 Cd1 N1 C7 133.44(18) no
N1 Cd1 N3 C4 -112.1(2) no
N1 Cd1 N3 C5 6.75(17) no
N1 Cd1 N3 C27 130.36(19) no
N3 Cd1 N1 C1 89.84(15) no
N3 Cd1 N1 C6 -31.19(15) no
N3 Cd1 N1 C7 -147.94(19) no
N1 Cd1 N4 C8 6.68(17) no
N1 Cd1 N4 C9 -169.0(3) no
N4 Cd1 N1 C1 -144.21(16) no
N4 Cd1 N1 C6 94.76(17) no
N4 Cd1 N1 C7 -21.99(16) no
N1 Cd1 N5 C18 84.7(3) no
N1 Cd1 N5 C19 -111.0(3) no
N5 Cd1 N1 C1 -49.69(18) no
N5 Cd1 N1 C6 -170.72(14) no
N5 Cd1 N1 C7 72.5(2) no
N1 Cd1 N6 C28 -23.9(3) no
N1 Cd1 N6 C29 143.11(18) no
N6 Cd1 N1 C1 131.48(16) no
N6 Cd1 N1 C6 10.5(3) no
N6 Cd1 N1 C7 -106.30(18) no
N2 Cd1 N3 C4 -31.81(18) no
N2 Cd1 N3 C5 87.0(2) no
N2 Cd1 N3 C27 -149.4(2) no
N3 Cd1 N2 C2 -112.32(17) no
N3 Cd1 N2 C3 7.07(19) no
N3 Cd1 N2 C17 130.18(18) no
N2 Cd1 N4 C8 -34.8(3) no
N2 Cd1 N4 C9 149.50(18) no
N4 Cd1 N2 C2 6.5(3) no
N4 Cd1 N2 C3 125.91(18) no
N4 Cd1 N2 C17 -111.0(2) no
N2 Cd1 N5 C18 21.8(2) no
N2 Cd1 N5 C19 -173.9(3) no
N5 Cd1 N2 C2 95.28(15) no
N5 Cd1 N2 C3 -145.3(3) no
N5 Cd1 N2 C17 -22.22(15) no
N2 Cd1 N6 C28 80.6(3) no
N2 Cd1 N6 C29 -112.4(2) no
N6 Cd1 N2 C2 -172.46(13) no
N6 Cd1 N2 C3 -53.1(3) no
N6 Cd1 N2 C17 70.04(17) no
N3 Cd1 N4 C8 69.9(3) no
N3 Cd1 N4 C9 -105.8(2) no
N4 Cd1 N3 C4 -174.19(17) no
N4 Cd1 N3 C5 -55.4(3) no
N4 Cd1 N3 C27 68.2(3) no
N3 Cd1 N5 C18 -21.5(4) no
N3 Cd1 N5 C19 142.7(2) no
N5 Cd1 N3 C4 10.9(3) no
N5 Cd1 N3 C5 129.69(19) no
N5 Cd1 N3 C27 -106.7(3) no
N3 Cd1 N6 C28 18.59(18) no
N3 Cd1 N6 C29 -174.4(3) no
N6 Cd1 N3 C4 95.79(19) no
N6 Cd1 N3 C5 -145.4(2) no
N6 Cd1 N3 C27 -21.77(16) no
N4 Cd1 N5 C18 163.0(3) no
N4 Cd1 N5 C19 -32.7(3) no
N5 Cd1 N4 C8 -113.5(2) no
N5 Cd1 N4 C9 70.8(3) no
N4 Cd1 N6 C28 -98.7(2) no
N4 Cd1 N6 C29 68.3(3) no
N6 Cd1 N4 C8 144.28(19) no
N6 Cd1 N4 C9 -31.4(2) no
N5 Cd1 N6 C28 157.10(19) no
N5 Cd1 N6 C29 -35.9(3) no
N6 Cd1 N5 C18 -96.1(3) no
N6 Cd1 N5 C19 68.2(3) no
N7 Cd2 N8 C38 -31.58(19) no
N7 Cd2 N8 C39 89.5(3) no
N7 Cd2 N8 C53 -148.89(19) no
N8 Cd2 N7 C37 7.49(18) no
N8 Cd2 N7 C42 -113.06(16) no
N8 Cd2 N7 C43 131.0(3) no
N7 Cd2 N9 C40 -110.21(19) no
N7 Cd2 N9 C41 10.56(18) no
N7 Cd2 N9 C63 133.4(2) no
N9 Cd2 N7 C37 86.6(2) no
N9 Cd2 N7 C42 -33.93(14) no
N9 Cd2 N7 C43 -149.9(3) no
N7 Cd2 N10 C44 18.2(3) no
N7 Cd2 N10 C45 -173.2(3) no
N10 Cd2 N7 C37 -146.7(3) no
N10 Cd2 N7 C42 92.73(17) no
N10 Cd2 N7 C43 -23.2(2) no
N7 Cd2 N11 C54 72.4(2) no
N7 Cd2 N11 C55 -99.3(3) no
N11 Cd2 N7 C37 -55.1(2) no
N11 Cd2 N7 C42 -175.62(12) no
N11 Cd2 N7 C43 68.4(3) no
N7 Cd2 N12 C64 -26.6(4) no
N7 Cd2 N12 C65 159.57(18) no
N12 Cd2 N7 C37 121.8(3) no
N12 Cd2 N7 C42 1.2(3) no
N12 Cd2 N7 C43 -114.8(3) no
N8 Cd2 N9 C40 -33.00(17) no
N8 Cd2 N9 C41 87.8(2) no
N8 Cd2 N9 C63 -149.4(2) no
N9 Cd2 N8 C38 -110.7(2) no
N9 Cd2 N8 C39 10.42(19) no
N9 Cd2 N8 C53 132.00(19) no
N8 Cd2 N10 C44 -21.1(4) no
N8 Cd2 N10 C45 147.4(3) no
N10 Cd2 N8 C38 7.4(4) no
N10 Cd2 N8 C39 128.5(2) no
N10 Cd2 N8 C53 -110.0(3) no
N8 Cd2 N11 C54 9.24(19) no
N8 Cd2 N11 C55 -162.5(3) no
N11 Cd2 N8 C38 91.9(2) no
N11 Cd2 N8 C39 -147.0(3) no
N11 Cd2 N8 C53 -25.40(16) no
N8 Cd2 N12 C64 73.5(3) no
N8 Cd2 N12 C65 -100.4(3) no
N12 Cd2 N8 C38 -173.64(18) no
N12 Cd2 N8 C39 -52.5(3) no
N12 Cd2 N8 C53 69.0(2) no
N9 Cd2 N10 C44 80.9(3) no
N9 Cd2 N10 C45 -110.5(3) no
N10 Cd2 N9 C40 -171.22(15) no
N10 Cd2 N9 C41 -50.5(3) no
N10 Cd2 N9 C63 72.4(2) no
N9 Cd2 N11 C54 -28.3(4) no
N9 Cd2 N11 C55 159.98(18) no
N11 Cd2 N9 C40 4.0(3) no
N11 Cd2 N9 C41 124.8(2) no
N11 Cd2 N9 C63 -112.4(3) no
N9 Cd2 N12 C64 9.0(2) no
N9 Cd2 N12 C65 -164.8(3) no
N12 Cd2 N9 C40 90.97(18) no
N12 Cd2 N9 C41 -148.3(3) no
N12 Cd2 N9 C63 -25.42(17) no
N10 Cd2 N11 C54 147.5(2) no
N10 Cd2 N11 C55 -24.3(3) no
N11 Cd2 N10 C44 -96.1(3) no
N11 Cd2 N10 C45 72.5(3) no
N10 Cd2 N12 C64 -107.2(3) no
N10 Cd2 N12 C65 78.9(3) no
N12 Cd2 N10 C44 159.8(3) no
N12 Cd2 N10 C45 -31.6(3) no
N11 Cd2 N12 C64 150.5(2) no
N11 Cd2 N12 C65 -23.4(3) no
N12 Cd2 N11 C54 -105.7(2) no
N12 Cd2 N11 C55 82.6(3) no
O17 Cl5 O18 O20 99.7(6) no
O18 Cl5 O17 O20 -89.9(9) no
O17 Cl5 O19 O20 -84.7(15) no
O19 Cl5 O17 O20 37.2(9) no
O17 Cl5 O20 O17 -0.0(5) no
O17 Cl5 O20 O18 -112.3(8) no
O17 Cl5 O20 O19 105(3) no
O20 Cl5 O17 O20 -0(3) no
O21 Cl5 O17 O20 139.0(17) no
O18 Cl5 O19 O20 41.2(18) no
O19 Cl5 O18 O20 -23.3(11) no
O18 Cl5 O20 O17 112.3(10) no
O18 Cl5 O20 O18 0.0(8) no
O18 Cl5 O20 O19 -143(3) no
O20 Cl5 O18 O20 0.0(14) no
O21 Cl5 O18 O20 -132.6(16) no
O19 Cl5 O20 O17 -105(3) no
O19 Cl5 O20 O18 143(3) no
O19 Cl5 O20 O19 -0.0(16) no
O20 Cl5 O19 O20 -0(3) no
O21 Cl5 O19 O20 163.1(16) no
O21 Cl5 O20 O17 -127(3) no
O21 Cl5 O20 O18 121(3) no
O21 Cl5 O20 O19 -22(5) no
Cl5 O17 O20 Cl5 -0.0(4) no
Cl5 O17 O20 O18 54.2(19) no
Cl5 O17 O20 O19 -100(4) no
Cl5 O18 O20 Cl5 -0.0(3) no
Cl5 O18 O20 O17 -47.3(11) no
Cl5 O18 O20 O19 88(6) no
Cl5 O19 O20 Cl5 -0.0(3) no
Cl5 O19 O20 O17 58(3) no
Cl5 O19 O20 O18 -72(4) no
Cd1 N1 C1 C2 14.5(3) no
Cd1 N1 C6 C5 54.5(4) no
Cd1 N1 C7 C8 34.4(3) no
C1 N1 C6 C5 -63.7(5) no
C6 N1 C1 C2 129.5(3) no
C1 N1 C7 C8 155.1(3) no
C7 N1 C1 C2 -105.9(4) no
C6 N1 C7 C8 -78.4(4) no
C7 N1 C6 C5 170.6(4) no
Cd1 N2 C2 C1 56.1(3) no
Cd1 N2 C3 C4 19.7(4) no
Cd1 N2 C17 C18 22.1(4) no
C2 N2 C3 C4 131.2(3) no
C3 N2 C2 C1 -62.0(4) no
C2 N2 C17 C18 -87.7(4) no
C17 N2 C2 C1 171.7(3) no
C3 N2 C17 C18 145.2(4) no
C17 N2 C3 C4 -102.3(4) no
Cd1 N3 C4 C3 56.0(4) no
Cd1 N3 C5 C6 19.3(4) no
Cd1 N3 C27 C28 24.2(4) no
C4 N3 C5 C6 131.2(3) no
C5 N3 C4 C3 -61.3(4) no
C4 N3 C27 C28 -87.1(4) no
C27 N3 C4 C3 172.7(3) no
C5 N3 C27 C28 146.8(3) no
C27 N3 C5 C6 -103.2(3) no
Cd1 N4 C8 C7 10.4(4) no
Cd1 N4 C8 C15 -173.64(18) no
Cd1 N4 C9 C10 176.19(19) no
C8 N4 C9 C10 0.6(5) no
C9 N4 C8 C7 -173.9(3) no
C9 N4 C8 C15 2.1(5) no
Cd1 N5 C18 C17 -17.1(5) no
Cd1 N5 C18 C25 158.7(3) no
Cd1 N5 C19 C20 -159.3(3) no
C18 N5 C19 C20 4.5(6) no
C19 N5 C18 C17 178.1(3) no
C19 N5 C18 C25 -6.1(6) no
Cd1 N6 C28 C27 -11.8(4) no
Cd1 N6 C28 C35 165.3(2) no
Cd1 N6 C29 C30 -166.2(2) no
C28 N6 C29 C30 0.5(5) no
C29 N6 C28 C27 -179.3(3) no
C29 N6 C28 C35 -2.1(5) no
Cd2 N7 C37 C38 18.3(4) no
Cd2 N7 C42 C41 56.3(3) no
Cd2 N7 C43 C44 26.9(5) no
C37 N7 C42 C41 -62.9(4) no
C42 N7 C37 C38 131.1(4) no
C37 N7 C43 C44 150.3(4) no
C43 N7 C37 C38 -103.5(4) no
C42 N7 C43 C44 -82.7(5) no
C43 N7 C42 C41 171.1(3) no
Cd2 N8 C38 C37 55.2(3) no
Cd2 N8 C39 C40 14.9(5) no
Cd2 N8 C53 C54 38.6(4) no
C38 N8 C39 C40 130.3(4) no
C39 N8 C38 C37 -64.1(4) no
C38 N8 C53 C54 -73.9(4) no
C53 N8 C38 C37 170.1(3) no
C39 N8 C53 C54 159.5(3) no
C53 N8 C39 C40 -104.3(4) no
Cd2 N9 C40 C39 54.7(4) no
Cd2 N9 C41 C42 15.4(4) no
Cd2 N9 C63 C64 39.4(3) no
C40 N9 C41 C42 130.1(4) no
C41 N9 C40 C39 -64.8(5) no
C40 N9 C63 C64 -71.9(4) no
C63 N9 C40 C39 169.1(4) no
C41 N9 C63 C64 161.6(3) no
C63 N9 C41 C42 -104.8(4) no
Cd2 N10 C44 C43 -9.5(6) no
Cd2 N10 C44 C51 167.5(3) no
Cd2 N10 C45 C46 -166.4(3) no
C44 N10 C45 C46 1.9(7) no
C45 N10 C44 C43 -178.2(4) no
C45 N10 C44 C51 -1.3(7) no
Cd2 N11 C54 C53 9.1(4) no
Cd2 N11 C54 C61 -172.8(3) no
Cd2 N11 C55 C56 172.4(3) no
C54 N11 C55 C56 0.8(6) no
C55 N11 C54 C53 -178.8(3) no
C55 N11 C54 C61 -0.7(6) no
Cd2 N12 C64 C63 10.0(4) no
Cd2 N12 C64 C71 -173.6(3) no
Cd2 N12 C65 C66 174.1(3) no
C64 N12 C65 C66 0.5(6) no
C65 N12 C64 C63 -175.9(4) no
C65 N12 C64 C71 0.5(6) no
N1 C1 C2 N2 -51.4(4) no
N2 C3 C4 N3 -54.3(5) no
N3 C5 C6 N1 -52.2(5) no
N1 C7 C8 N4 -31.4(4) no
N1 C7 C8 C15 152.6(3) no
N4 C8 C15 C14 175.9(3) no
N4 C8 C15 C16 -2.6(5) no
C7 C8 C15 C14 -8.2(5) no
C7 C8 C15 C16 173.2(3) no
N4 C9 C10 C16 -2.7(5) no
C9 C10 C16 C11 -177.8(3) no
C9 C10 C16 C15 2.1(5) no
C12 C11 C16 C10 177.7(3) no
C12 C11 C16 C15 -2.3(5) no
C16 C11 C12 C13 0.7(5) no
C11 C12 C13 C14 1.3(5) no
C12 C13 C14 C15 -1.7(5) no
C13 C14 C15 C8 -178.3(3) no
C13 C14 C15 C16 0.2(5) no
C8 C15 C16 C10 0.4(4) no
C8 C15 C16 C11 -179.6(3) no
C14 C15 C16 C10 -178.2(3) no
C14 C15 C16 C11 1.8(5) no
N2 C17 C18 N5 -4.6(5) no
N2 C17 C18 C25 179.5(3) no
N5 C18 C25 C24 -172.7(4) no
N5 C18 C25 C26 2.4(6) no
C17 C18 C25 C24 3.1(6) no
C17 C18 C25 C26 178.2(3) no
N5 C19 C20 C26 0.8(7) no
C19 C20 C26 C21 172.1(4) no
C19 C20 C26 C25 -4.4(6) no
C22 C21 C26 C20 -175.7(4) no
C22 C21 C26 C25 0.8(7) no
C26 C21 C22 C23 -1.9(7) no
C21 C22 C23 C24 0.6(7) no
C22 C23 C24 C25 1.8(7) no
C23 C24 C25 C18 172.3(4) no
C23 C24 C25 C26 -2.8(6) no
C18 C25 C26 C20 2.8(6) no
C18 C25 C26 C21 -173.8(3) no
C24 C25 C26 C20 178.1(4) no
C24 C25 C26 C21 1.5(6) no
N3 C27 C28 N6 -9.5(5) no
N3 C27 C28 C35 173.2(3) no
N6 C28 C35 C34 -177.0(3) no
N6 C28 C35 C36 1.7(5) no
C27 C28 C35 C34 0.2(5) no
C27 C28 C35 C36 178.9(3) no
N6 C29 C30 C36 1.6(6) no
C29 C30 C36 C31 178.1(4) no
C29 C30 C36 C35 -2.0(6) no
C32 C31 C36 C30 179.9(4) no
C32 C31 C36 C35 -0.0(6) no
C36 C31 C32 C33 1.1(6) no
C31 C32 C33 C34 -1.2(7) no
C32 C33 C34 C35 0.1(6) no
C33 C34 C35 C28 179.6(4) no
C33 C34 C35 C36 0.9(6) no
C28 C35 C36 C30 0.4(5) no
C28 C35 C36 C31 -179.7(3) no
C34 C35 C36 C30 179.1(3) no
C34 C35 C36 C31 -1.0(5) no
N7 C37 C38 N8 -51.8(4) no
N8 C39 C40 N9 -49.3(6) no
N9 C41 C42 N7 -51.8(5) no
N7 C43 C44 N10 -13.4(7) no
N7 C43 C44 C51 169.5(4) no
N10 C44 C51 C50 -178.0(5) no
N10 C44 C51 C52 -1.0(8) no
C43 C44 C51 C50 -1.0(8) no
C43 C44 C51 C52 176.0(4) no
N10 C45 C46 C52 -0.2(8) no
C45 C46 C52 C47 177.1(5) no
C45 C46 C52 C51 -2.0(8) no
C48 C47 C52 C46 -178.7(5) no
C48 C47 C52 C51 0.4(9) no
C52 C47 C48 C49 -1.1(9) no
C47 C48 C49 C50 0.8(10) no
C48 C49 C50 C51 0.3(10) no
C49 C50 C51 C44 176.1(6) no
C49 C50 C51 C52 -0.9(9) no
C44 C51 C52 C46 2.6(7) no
C44 C51 C52 C47 -176.5(4) no
C50 C51 C52 C46 179.8(5) no
C50 C51 C52 C47 0.6(8) no
N8 C53 C54 N11 -33.8(5) no
N8 C53 C54 C61 148.0(4) no
N11 C54 C61 C60 179.5(3) no
N11 C54 C61 C62 0.3(6) no
C53 C54 C61 C60 -2.5(6) no
C53 C54 C61 C62 178.4(4) no
N11 C55 C56 C62 -0.4(6) no
C55 C56 C62 C57 -179.2(3) no
C55 C56 C62 C61 0.1(5) no
C58 C57 C62 C56 178.7(4) no
C58 C57 C62 C61 -0.5(6) no
C62 C57 C58 C59 0.5(6) no
C57 C58 C59 C60 0.0(7) no
C58 C59 C60 C61 -0.5(6) no
C59 C60 C61 C54 -178.7(4) no
C59 C60 C61 C62 0.5(6) no
C54 C61 C62 C56 0.0(5) no
C54 C61 C62 C57 179.2(3) no
C60 C61 C62 C56 -179.2(3) no
C60 C61 C62 C57 0.0(5) no
N9 C63 C64 N12 -34.6(4) no
N9 C63 C64 C71 148.9(3) no
N12 C64 C71 C70 -179.4(4) no
N12 C64 C71 C72 -1.4(6) no
C63 C64 C71 C70 -3.2(6) no
C63 C64 C71 C72 174.9(3) no
N12 C65 C66 C72 -0.5(7) no
C65 C66 C72 C67 178.8(4) no
C65 C66 C72 C71 -0.4(6) no
C68 C67 C72 C66 -179.2(4) no
C68 C67 C72 C71 0.1(7) no
C72 C67 C68 C69 -0.4(7) no
C67 C68 C69 C70 0.4(7) no
C68 C69 C70 C71 -0.2(7) no
C69 C70 C71 C64 177.9(4) no
C69 C70 C71 C72 -0.1(6) no
C64 C71 C72 C66 1.3(6) no
C64 C71 C72 C67 -178.0(3) no
C70 C71 C72 C66 179.4(4) no
C70 C71 C72 C67 0.1(6) no
